data_7010545
loop_
_publ_author_name
'Kojima, Takahiko'
'Matsuda, Yoshihisa'

_publ_section_title
;
 Chiral induction upon coordination to form an enantiomeric bis-chelate
 ruthenium(II)--tris(3-methyl-2-pyridylmethyl)amine complex
;
_journal_issue 7
_journal_name_full 'Journal of the Chemical Society, Dalton Transactions'
_journal_page_first 958
_journal_paper_doi 10.1039/b100095k
_journal_year 2001
_chemical_formula_moiety 'C88 H112 F24 N16 O4 P4 Ru2 '
_chemical_formula_sum 'C88 H112 F24 N16 O4 P4 Ru2'
_chemical_formula_weight 2239.95
_space_group_IT_number 14
_symmetry_cell_setting monoclinic
_symmetry_Int_Tables_number 14
_symmetry_space_group_name_Hall '-P 2yn'
_symmetry_space_group_name_H-M 'P 1 21/n 1'
_cell_angle_alpha 90
_cell_angle_beta 91.8028(5)
_cell_angle_gamma 90
_cell_formula_units_Z 4
_cell_length_a 19.9883(4)
_cell_length_b 19.4365(5)
_cell_length_c 24.5289(6)
_cell_measurement_reflns_used 86743
_cell_measurement_temperature 93.2
_cell_measurement_theta_max 27.5
_cell_measurement_theta_min 1.7
_cell_volume 9524.8(4)
_computing_cell_refinement PROCESS-AUTO
_computing_data_collection PROCESS-AUTO
_computing_data_reduction 'teXsan Ver. 1.10'
_computing_publication_material 'teXsan Ver. 1.10'
_computing_structure_refinement SHELXL97
_computing_structure_solution SIR92
_diffrn_measurement_device_type 'Rigaku RAXIS-RAPID Imaging Plate'
_diffrn_measurement_method \w
_diffrn_radiation_type 'Mo K\a'
_diffrn_radiation_wavelength 0.7107
_diffrn_reflns_av_R_equivalents 0.000
_diffrn_reflns_limit_h_max 25
_diffrn_reflns_limit_h_min 0
_diffrn_reflns_limit_k_max 25
_diffrn_reflns_limit_k_min 0
_diffrn_reflns_limit_l_max 31
_diffrn_reflns_limit_l_min -31
_diffrn_reflns_number 72948
_diffrn_reflns_theta_max 27.49
_exptl_absorpt_coefficient_mu 0.491
_exptl_absorpt_correction_T_max 0.952
_exptl_absorpt_correction_T_min 0.620
_exptl_absorpt_correction_type multi-scan
_exptl_absorpt_process_details '(Higashi, 1995)'
_exptl_crystal_colour yellow
_exptl_crystal_density_diffrn 1.562
_exptl_crystal_density_method 'not measured'
_exptl_crystal_description prism
_exptl_crystal_size_max 0.500
_exptl_crystal_size_mid 0.300
_exptl_crystal_size_min 0.100
_refine_diff_density_max 1.17
_refine_diff_density_min -1.21
_refine_ls_extinction_coef 0.0000
_refine_ls_extinction_expression Fc^*^=kFc[1+0.001xFc^2^\l^3^/sin(2\q)]^-1/4^
_refine_ls_extinction_method SHELXL
_refine_ls_goodness_of_fit_ref 0.934
_refine_ls_hydrogen_treatment noref
_refine_ls_number_parameters 1270
_refine_ls_number_reflns 11997
_refine_ls_R_factor_gt 0.0546
_refine_ls_shift/su_max -4.6030
_refine_ls_structure_factor_coef Fsqd
_refine_ls_weighting_details 'w = 1/[\s^2^(Fo^2^) + (0.0813P)^2^+0.0000P] where P=(Fo^2^+2Fc^2^)/3'
_refine_ls_weighting_scheme calc
_refine_ls_wR_factor_ref 0.1586
_reflns_number_gt 11997
_reflns_number_total 21711
_reflns_threshold_expression >2.0sigma(I)
_cod_data_source_file b100095k.txt
_cod_data_source_block kojima6
_cod_original_formula_sum 'C88 H112 F24 N16 O4 P4 Ru2 '
_cod_database_code 7010545

loop_
_symmetry_equiv_pos_as_xyz
x,y,z
1/2-x,1/2+y,1/2-z
-x,-y,-z
1/2+x,1/2-y,1/2+z

loop_
_atom_site_label
_atom_site_type_symbol
_atom_site_fract_x
_atom_site_fract_y
_atom_site_fract_z
_atom_site_U_iso_or_equiv
_atom_site_adp_type
_atom_site_occupancy
_atom_site_calc_flag
_atom_site_refinement_flags
_atom_site_disorder_assembly
_atom_site_disorder_group
Ru(1) Ru 0.65821(2) 0.20893(2) 0.62471(1) 0.01871(9) Uani 1.00 d . . .
Ru(2) Ru 0.15942(2) 0.26547(2) 0.62209(1) 0.01964(9) Uani 1.00 d . . .
P(1) P 0.55860(6) 0.34366(7) 0.84521(6) 0.0332(3) Uani 1.00 d . . .
P(2) P 0.68747(6) 0.00287(6) 0.43074(5) 0.0250(3) Uani 1.00 d . . .
P(3) P 0.80836(6) 0.47260(6) 0.55545(5) 0.0296(3) Uani 1.00 d . . .
P(4) P 0.0522(1) 0.12591(9) 0.8365(1) 0.0623(5) Uani 1.00 d . . .
F(1) F 0.6119(2) 0.3750(2) 0.8058(1) 0.0518(9) Uani 1.00 d . . .
F(2) F 0.6169(2) 0.3190(2) 0.8857(1) 0.0475(8) Uani 1.00 d . . .
F(3) F 0.5556(2) 0.4141(2) 0.8769(2) 0.063(1) Uani 1.00 d . . .
F(4) F 0.5062(2) 0.3106(2) 0.8844(2) 0.069(1) Uani 1.00 d . . .
F(5) F 0.5009(2) 0.3674(3) 0.8041(2) 0.089(1) Uani 1.00 d . . .
F(6) F 0.5630(2) 0.2723(2) 0.8131(1) 0.069(1) Uani 1.00 d . . .
F(7) F 0.6325(2) 0.0621(2) 0.4321(2) 0.070(1) Uani 1.00 d . . .
F(8) F 0.6533(2) -0.0345(2) 0.4791(1) 0.087(2) Uani 1.00 d . . .
F(9) F 0.6390(1) -0.0396(1) 0.3887(1) 0.0368(7) Uani 1.00 d . . .
F(10) F 0.7418(2) -0.0550(2) 0.4265(2) 0.077(1) Uani 1.00 d . . .
F(11) F 0.7196(2) 0.0400(2) 0.3809(1) 0.066(1) Uani 1.00 d . . .
F(12) F 0.7351(1) 0.0456(1) 0.4718(1) 0.0347(7) Uani 1.00 d . . .
F(13) F 0.7526(2) 0.4643(2) 0.5990(1) 0.063(1) Uani 1.00 d . . .
F(14) F 0.7520(1) 0.4644(2) 0.5090(1) 0.0443(8) Uani 1.00 d . . .
F(15) F 0.8185(1) 0.3909(2) 0.5568(1) 0.0484(8) Uani 1.00 d . . .
F(16) F 0.8645(2) 0.4773(2) 0.5113(2) 0.065(1) Uani 1.00 d . . .
F(17) F 0.7992(2) 0.5527(2) 0.5527(2) 0.086(1) Uani 1.00 d . . .
F(18) F 0.8649(2) 0.4792(2) 0.6022(2) 0.070(1) Uani 1.00 d . . .
F(19) F -0.0121(3) 0.1374(4) 0.8695(3) 0.130(3) Uani 0.80 d P . .
F(20) F 0.0624(2) 0.0611(2) 0.8707(2) 0.095(2) Uani 1.00 d . . .
F(21) F 0.0938(2) 0.1664(2) 0.8846(2) 0.099(2) Uani 1.00 d . . .
F(22) F 0.1174(2) 0.1164(2) 0.8061(2) 0.084(1) Uani 1.00 d . . .
F(23) F 0.0397(4) 0.1955(3) 0.8121(4) 0.152(4) Uani 0.80 d P . .
F(24) F 0.0143(3) 0.0777(4) 0.7908(2) 0.095(2) Uani 0.80 d P . .
F(25) F 0.0167(5) 0.1196(7) 0.8085(4) 0.012(3) Uani 0.20 d P . .
F(26) F 0.9477(8) 0.1149(9) 0.8297(7) 0.053(5) Uani 0.20 d P . .
F(27) F 1.005(1) 0.1627(9) 0.7649(9) 0.080(8) Uani 0.20 d P . .
O(1) O 1.0016(2) 0.4830(2) 0.6311(1) 0.0391(9) Uani 1.00 d . . .
O(2) O 0.5006(2) 0.0047(2) 0.3692(2) 0.0415(9) Uani 1.00 d . . .
O(3) O 0.3621(3) 0.3289(3) 0.8025(2) 0.102(2) Uani 1.00 d . . .
O(4) O -0.1352(3) 0.1351(3) 0.7968(3) 0.105(2) Uani 1.00 d . . .
N(1) N 0.7124(2) 0.1191(2) 0.6172(1) 0.0197(8) Uani 1.00 d . . .
N(2) N 0.7432(2) 0.2382(2) 0.6763(2) 0.0207(8) Uani 1.00 d . . .
N(3) N 0.6344(2) 0.1624(2) 0.6975(1) 0.0199(8) Uani 1.00 d . . .
N(4) N 0.8804(2) 0.2986(2) 0.7126(2) 0.0275(9) Uani 1.00 d . . .
N(5) N 0.6131(2) 0.3031(2) 0.6319(2) 0.0216(8) Uani 1.00 d . . .
N(6) N 0.6816(2) 0.2481(2) 0.5451(1) 0.0197(8) Uani 1.00 d . . .
N(7) N 0.5713(2) 0.1865(2) 0.5804(1) 0.0197(8) Uani 1.00 d . . .
N(8) N 0.7412(2) 0.3073(2) 0.4503(2) 0.0263(9) Uani 1.00 d . . .
N(9) N 0.2123(2) 0.3563(2) 0.6216(1) 0.0206(8) Uani 1.00 d . . .
N(10) N 0.2409(2) 0.2355(2) 0.6781(1) 0.0212(8) Uani 1.00 d . . .
N(11) N 0.1285(2) 0.3081(2) 0.6945(2) 0.0226(8) Uani 1.00 d . . .
N(12) N 0.3796(2) 0.1759(2) 0.7144(2) 0.0293(9) Uani 1.00 d . . .
N(13) N 0.1151(2) 0.1696(2) 0.6205(2) 0.0262(9) Uani 1.00 d . . .
N(14) N 0.1885(2) 0.2341(2) 0.5422(1) 0.0196(8) Uani 1.00 d . . .
N(15) N 0.0796(2) 0.2952(2) 0.5732(2) 0.0221(8) Uani 1.00 d . . .
N(16) N 0.2744(2) 0.1858(2) 0.4466(2) 0.0318(9) Uani 1.00 d . . .
C(1) C 0.6917(2) 0.0618(2) 0.5915(2) 0.0215(9) Uani 1.00 d . . .
C(2) C 0.7290(2) 0.0024(2) 0.5922(2) 0.0254(10) Uani 1.00 d . . .
C(3) C 0.7897(2) 0.0011(2) 0.6206(2) 0.032(1) Uani 1.00 d . . .
C(4) C 0.8127(2) 0.0595(3) 0.6473(2) 0.034(1) Uani 1.00 d . . .
C(5) C 0.7725(2) 0.1178(2) 0.6452(2) 0.0246(10) Uani 1.00 d . . .
C(6) C 0.7973(2) 0.1837(2) 0.6712(2) 0.0244(10) Uani 1.00 d . . .
C(7) C 0.7185(2) 0.2384(2) 0.7334(2) 0.0226(9) Uani 1.00 d . . .
C(8) C 0.6719(2) 0.1789(2) 0.7420(2) 0.0221(9) Uani 1.00 d . . .
C(9) C 0.6681(2) 0.1454(3) 0.7918(2) 0.029(1) Uani 1.00 d . . .
C(10) C 0.6243(2) 0.0902(2) 0.7944(2) 0.028(1) Uani 1.00 d . . .
C(11) C 0.5876(2) 0.0702(2) 0.7486(2) 0.025(1) Uani 1.00 d . . .
C(12) C 0.5939(2) 0.1062(2) 0.7007(2) 0.0237(10) Uani 1.00 d . . .
C(13) C 0.7722(2) 0.3089(2) 0.6666(2) 0.0222(9) Uani 1.00 d . . .
C(14) C 0.8225(2) 0.3339(2) 0.7095(2) 0.0238(10) Uani 1.00 d . . .
C(15) C 0.8103(2) 0.3909(2) 0.7423(2) 0.028(1) Uani 1.00 d . . .
C(16) C 0.8600(3) 0.4095(3) 0.7806(2) 0.033(1) Uani 1.00 d . . .
C(17) C 0.9189(3) 0.3720(3) 0.7850(2) 0.033(1) Uani 1.00 d . . .
C(18) C 0.9270(2) 0.3170(3) 0.7497(2) 0.032(1) Uani 1.00 d . . .
C(19) C 0.5782(2) 0.3248(2) 0.6751(2) 0.0250(10) Uani 1.00 d . . .
C(20) C 0.5471(2) 0.3878(3) 0.6757(2) 0.034(1) Uani 1.00 d . . .
C(21) C 0.5488(3) 0.4285(3) 0.6301(2) 0.036(1) Uani 1.00 d . . .
C(22) C 0.5829(2) 0.4074(2) 0.5842(2) 0.028(1) Uani 1.00 d . . .
C(23) C 0.6152(2) 0.3442(2) 0.5875(2) 0.0227(9) Uani 1.00 d . . .
C(24) C 0.6602(2) 0.3222(2) 0.5427(2) 0.0236(10) Uani 1.00 d . . .
C(25) C 0.6412(2) 0.2052(2) 0.5048(2) 0.0222(9) Uani 1.00 d . . .
C(26) C 0.5729(2) 0.1912(2) 0.5250(2) 0.0200(9) Uani 1.00 d . . .
C(27) C 0.5171(2) 0.1833(2) 0.4906(2) 0.0232(9) Uani 1.00 d . . .
C(28) C 0.4561(2) 0.1701(2) 0.5145(2) 0.027(1) Uani 1.00 d . . .
C(29) C 0.4530(2) 0.1698(2) 0.5708(2) 0.0247(10) Uani 1.00 d . . .
C(30) C 0.5100(2) 0.1788(2) 0.6023(2) 0.0236(10) Uani 1.00 d . . .
C(31) C 0.7534(2) 0.2386(2) 0.5329(2) 0.0230(9) Uani 1.00 d . . .
C(32) C 0.7775(2) 0.2596(2) 0.4773(2) 0.0213(9) Uani 1.00 d . . .
C(33) C 0.8363(2) 0.2320(2) 0.4590(2) 0.028(1) Uani 1.00 d . . .
C(34) C 0.8597(3) 0.2588(3) 0.4104(2) 0.039(1) Uani 1.00 d . . .
C(35) C 0.8244(3) 0.3095(3) 0.3830(2) 0.037(1) Uani 1.00 d . . .
C(36) C 0.7653(2) 0.3316(2) 0.4040(2) 0.028(1) Uani 1.00 d . . .
C(37) C 0.8806(3) 0.0610(3) 0.6770(3) 0.067(2) Uani 1.00 d . . .
C(38) C 0.7094(3) 0.1680(3) 0.8407(2) 0.043(1) Uani 1.00 d . . .
C(39) C 0.7466(3) 0.4332(3) 0.7369(2) 0.040(1) Uani 1.00 d . . .
C(40) C 0.5855(3) 0.4514(3) 0.5345(2) 0.040(1) Uani 1.00 d . . .
C(41) C 0.5215(2) 0.1877(3) 0.4297(2) 0.032(1) Uani 1.00 d . . .
C(42) C 0.8738(3) 0.1758(3) 0.4895(2) 0.041(1) Uani 1.00 d . . .
C(43) C 0.1921(2) 0.4153(2) 0.5977(2) 0.0229(10) Uani 1.00 d . . .
C(44) C 0.2283(2) 0.4749(2) 0.6022(2) 0.028(1) Uani 1.00 d . . .
C(45) C 0.2881(2) 0.4753(2) 0.6314(2) 0.034(1) Uani 1.00 d . . .
C(46) C 0.3103(2) 0.4156(2) 0.6569(2) 0.031(1) Uani 1.00 d . . .
C(47) C 0.2708(2) 0.3572(2) 0.6526(2) 0.0247(10) Uani 1.00 d . . .
C(48) C 0.2938(2) 0.2906(2) 0.6776(2) 0.0248(10) Uani 1.00 d . . .
C(49) C 0.2110(2) 0.2314(2) 0.7334(2) 0.028(1) Uani 1.00 d . . .
C(50) C 0.1627(2) 0.2902(2) 0.7408(2) 0.0246(10) Uani 1.00 d . . .
C(51) C 0.1547(2) 0.3230(2) 0.7906(2) 0.027(1) Uani 1.00 d . . .
C(52) C 0.1109(2) 0.3787(2) 0.7912(2) 0.028(1) Uani 1.00 d . . .
C(53) C 0.0777(2) 0.3992(2) 0.7437(2) 0.025(1) Uani 1.00 d . . .
C(54) C 0.0876(2) 0.3634(2) 0.6964(2) 0.0243(10) Uani 1.00 d . . .
C(55) C 0.2721(2) 0.1660(2) 0.6675(2) 0.0239(10) Uani 1.00 d . . .
C(56) C 0.3218(2) 0.1400(2) 0.7101(2) 0.0232(10) Uani 1.00 d . . .
C(57) C 0.3099(2) 0.0811(2) 0.7413(2) 0.027(1) Uani 1.00 d . . .
C(58) C 0.3604(3) 0.0606(3) 0.7777(2) 0.034(1) Uani 1.00 d . . .
C(59) C 0.4200(3) 0.0965(3) 0.7831(2) 0.035(1) Uani 1.00 d . . .
C(60) C 0.4269(2) 0.1546(3) 0.7509(2) 0.033(1) Uani 1.00 d . . .
C(61) C 0.0826(2) 0.1410(3) 0.6623(2) 0.034(1) Uani 1.00 d . . .
C(62) C 0.0561(3) 0.0755(3) 0.6591(3) 0.044(1) Uani 1.00 d . . .
C(63) C 0.0608(3) 0.0396(3) 0.6104(3) 0.045(1) Uani 1.00 d . . .
C(64) C 0.0925(2) 0.0680(2) 0.5664(2) 0.034(1) Uani 1.00 d . . .
C(65) C 0.1199(2) 0.1342(2) 0.5738(2) 0.026(1) Uani 1.00 d . . .
C(66) C 0.1556(2) 0.1671(2) 0.5272(2) 0.029(1) Uani 1.00 d . . .
C(67) C 0.1611(2) 0.2899(2) 0.5049(2) 0.0239(10) Uani 1.00 d . . .
C(68) C 0.0908(2) 0.3052(2) 0.5196(2) 0.0239(10) Uani 1.00 d . . .
C(69) C 0.0412(2) 0.3267(2) 0.4825(2) 0.029(1) Uani 1.00 d . . .
C(70) C -0.0228(2) 0.3356(2) 0.5016(2) 0.031(1) Uani 1.00 d . . .
C(71) C -0.0361(2) 0.3206(2) 0.5556(2) 0.031(1) Uani 1.00 d . . .
C(72) C 0.0147(2) 0.2995(2) 0.5903(2) 0.028(1) Uani 1.00 d . . .
C(73) C 0.2634(2) 0.2307(2) 0.5376(2) 0.0250(10) Uani 1.00 d . . .
C(74) C 0.2906(2) 0.2373(2) 0.4808(2) 0.0242(10) Uani 1.00 d . . .
C(75) C 0.3335(2) 0.2909(3) 0.4681(2) 0.030(1) Uani 1.00 d . . .
C(76) C 0.3610(3) 0.2885(3) 0.4166(2) 0.041(1) Uani 1.00 d . . .
C(77) C 0.3442(3) 0.2363(3) 0.3816(2) 0.043(1) Uani 1.00 d . . .
C(78) C 0.3006(3) 0.1866(3) 0.3973(2) 0.041(1) Uani 1.00 d . . .
C(79) C 0.3758(3) 0.4134(3) 0.6880(3) 0.063(2) Uani 1.00 d . . .
C(80) C 0.1901(3) 0.2985(3) 0.8425(2) 0.037(1) Uani 1.00 d . . .
C(81) C 0.2467(3) 0.0396(3) 0.7352(2) 0.036(1) Uani 1.00 d . . .
C(82) C 0.0983(3) 0.0302(3) 0.5131(3) 0.045(1) Uani 1.00 d . . .
C(83) C 0.0574(3) 0.3424(3) 0.4244(2) 0.035(1) Uani 1.00 d . . .
C(84) C 0.3522(3) 0.3483(3) 0.5074(2) 0.047(1) Uani 1.00 d . . .
C(85) C 1.0287(3) 0.4964(3) 0.5801(2) 0.039(1) Uani 1.00 d . . .
C(86) C 0.4768(3) 0.0112(3) 0.4229(3) 0.043(1) Uani 1.00 d . . .
C(87) C 0.3512(6) 0.3945(6) 0.8330(5) 0.141(5) Uani 1.00 d . . .
C(88) C -0.1496(6) 0.0658(5) 0.8225(5) 0.152(5) Uani 1.00 d . . .
H(3) H 0.6497 0.0623 0.5718 0.0253 Uiso 1.00 calc . . .
H(4) H 0.7129 -0.0375 0.5734 0.0300 Uiso 1.00 calc . . .
H(5) H 0.8157 -0.0396 0.6209 0.0363 Uiso 1.00 calc . . .
H(6) H 0.8322 0.2020 0.6494 0.0287 Uiso 1.00 calc . . .
H(7) H 0.8155 0.1732 0.7064 0.0287 Uiso 1.00 calc . . .
H(8) H 0.7555 0.2348 0.7582 0.0261 Uiso 1.00 calc . . .
H(9) H 0.6954 0.2803 0.7394 0.0261 Uiso 1.00 calc . . .
H(10) H 0.6189 0.0668 0.8278 0.0330 Uiso 1.00 calc . . .
H(11) H 0.5583 0.0319 0.7495 0.0290 Uiso 1.00 calc . . .
H(12) H 0.5699 0.0915 0.6692 0.0277 Uiso 1.00 calc . . .
H(13) H 0.7933 0.3082 0.6326 0.0264 Uiso 1.00 calc . . .
H(14) H 0.7360 0.3408 0.6652 0.0264 Uiso 1.00 calc . . .
H(15) H 0.8541 0.4470 0.8048 0.0398 Uiso 1.00 calc . . .
H(16) H 0.9528 0.3836 0.8117 0.0380 Uiso 1.00 calc . . .
H(17) H 0.9678 0.2920 0.7516 0.0383 Uiso 1.00 calc . . .
H(18) H 0.5743 0.2952 0.7058 0.0276 Uiso 1.00 calc . . .
H(19) H 0.5250 0.4024 0.7071 0.0393 Uiso 1.00 calc . . .
H(20) H 0.5268 0.4715 0.6303 0.0435 Uiso 1.00 calc . . .
H(21) H 0.6991 0.3498 0.5447 0.0284 Uiso 1.00 calc . . .
H(22) H 0.6368 0.3294 0.5089 0.0284 Uiso 1.00 calc . . .
H(23) H 0.6371 0.2294 0.4714 0.0260 Uiso 1.00 calc . . .
H(24) H 0.6634 0.1628 0.4996 0.0260 Uiso 1.00 calc . . .
H(25) H 0.4176 0.1613 0.4927 0.0321 Uiso 1.00 calc . . .
H(26) H 0.4110 0.1631 0.5872 0.0285 Uiso 1.00 calc . . .
H(27) H 0.5061 0.1801 0.6408 0.0286 Uiso 1.00 calc . . .
H(28) H 0.7789 0.2641 0.5590 0.0268 Uiso 1.00 calc . . .
H(29) H 0.7633 0.1909 0.5369 0.0268 Uiso 1.00 calc . . .
H(30) H 0.8998 0.2414 0.3959 0.0477 Uiso 1.00 calc . . .
H(31) H 0.8405 0.3287 0.3505 0.0455 Uiso 1.00 calc . . .
H(32) H 0.7403 0.3656 0.3844 0.0336 Uiso 1.00 calc . . .
H(33) H 0.9017 0.0171 0.6747 0.0786 Uiso 1.00 calc . . .
H(34) H 0.9083 0.0948 0.6612 0.0786 Uiso 1.00 calc . . .
H(35) H 0.8749 0.0719 0.7145 0.0786 Uiso 1.00 calc . . .
H(36) H 0.6997 0.1393 0.8704 0.0509 Uiso 1.00 calc . . .
H(37) H 0.7551 0.1655 0.8327 0.0509 Uiso 1.00 calc . . .
H(38) H 0.6977 0.2144 0.8490 0.0509 Uiso 1.00 calc . . .
H(39) H 0.7580 0.4795 0.7289 0.0479 Uiso 1.00 calc . . .
H(40) H 0.7187 0.4147 0.7094 0.0479 Uiso 1.00 calc . . .
H(41) H 0.7248 0.4321 0.7711 0.0479 Uiso 1.00 calc . . .
H(42) H 0.6308 0.4622 0.5283 0.0463 Uiso 1.00 calc . . .
H(43) H 0.5667 0.4264 0.5049 0.0463 Uiso 1.00 calc . . .
H(44) H 0.5608 0.4918 0.5407 0.0463 Uiso 1.00 calc . . .
H(45) H 0.5516 0.1533 0.4174 0.0381 Uiso 1.00 calc . . .
H(46) H 0.4788 0.1808 0.4132 0.0381 Uiso 1.00 calc . . .
H(47) H 0.5381 0.2318 0.4201 0.0381 Uiso 1.00 calc . . .
H(48) H 0.8504 0.1641 0.5212 0.0459 Uiso 1.00 calc . . .
H(49) H 0.8771 0.1362 0.4668 0.0459 Uiso 1.00 calc . . .
H(50) H 0.9174 0.1914 0.4995 0.0459 Uiso 1.00 calc . . .
H(51) H 0.1511 0.4157 0.5771 0.0270 Uiso 1.00 calc . . .
H(52) H 0.2126 0.5158 0.5851 0.0336 Uiso 1.00 calc . . .
H(53) H 0.3137 0.5161 0.6341 0.0397 Uiso 1.00 calc . . .
H(54) H 0.3086 0.2991 0.7141 0.0316 Uiso 1.00 calc . . .
H(55) H 0.3302 0.2740 0.6572 0.0316 Uiso 1.00 calc . . .
H(56) H 0.1874 0.1889 0.7364 0.0341 Uiso 1.00 calc . . .
H(57) H 0.2454 0.2336 0.7606 0.0341 Uiso 1.00 calc . . .
H(58) H 0.1037 0.4020 0.8246 0.0329 Uiso 1.00 calc . . .
H(59) H 0.0491 0.4383 0.7438 0.0301 Uiso 1.00 calc . . .
H(60) H 0.0646 0.3774 0.6635 0.0275 Uiso 1.00 calc . . .
H(61) H 0.2370 0.1328 0.6642 0.0276 Uiso 1.00 calc . . .
H(62) H 0.2943 0.1682 0.6337 0.0276 Uiso 1.00 calc . . .
H(63) H 0.3537 0.0206 0.7989 0.0396 Uiso 1.00 calc . . .
H(64) H 0.4539 0.0821 0.8084 0.0418 Uiso 1.00 calc . . .
H(65) H 0.4669 0.1809 0.7554 0.0399 Uiso 1.00 calc . . .
H(66) H 0.0782 0.1661 0.6948 0.0389 Uiso 1.00 calc . . .
H(67) H 0.0345 0.0557 0.6888 0.0516 Uiso 1.00 calc . . .
H(68) H 0.0424 -0.0053 0.6073 0.0540 Uiso 1.00 calc . . .
H(69) H 0.1238 0.1748 0.4981 0.0359 Uiso 1.00 calc . . .
H(70) H 0.1888 0.1357 0.5152 0.0359 Uiso 1.00 calc . . .
H(71) H 0.1880 0.3295 0.5096 0.0281 Uiso 1.00 calc . . .
H(72) H 0.1624 0.2741 0.4685 0.0281 Uiso 1.00 calc . . .
H(73) H -0.0574 0.3520 0.4779 0.0368 Uiso 1.00 calc . . .
H(74) H -0.0805 0.3244 0.5681 0.0353 Uiso 1.00 calc . . .
H(75) H 0.0050 0.2873 0.6273 0.0324 Uiso 1.00 calc . . .
H(76) H 0.2822 0.2669 0.5591 0.0294 Uiso 1.00 calc . . .
H(77) H 0.2779 0.1877 0.5523 0.0294 Uiso 1.00 calc . . .
H(78) H 0.3917 0.3224 0.4057 0.0484 Uiso 1.00 calc . . .
H(79) H 0.3620 0.2333 0.3463 0.0499 Uiso 1.00 calc . . .
H(80) H 0.2882 0.1507 0.3727 0.0490 Uiso 1.00 calc . . .
H(81) H 0.3677 0.4020 0.7253 0.0749 Uiso 1.00 calc . . .
H(82) H 0.4037 0.3804 0.6728 0.0749 Uiso 1.00 calc . . .
H(83) H 0.3958 0.4577 0.6869 0.0749 Uiso 1.00 calc . . .
H(84) H 0.1580 0.2850 0.8682 0.0458 Uiso 1.00 calc . . .
H(85) H 0.2181 0.2605 0.8347 0.0458 Uiso 1.00 calc . . .
H(86) H 0.2168 0.3349 0.8575 0.0458 Uiso 1.00 calc . . .
H(87) H 0.2250 0.0381 0.7694 0.0438 Uiso 1.00 calc . . .
H(88) H 0.2171 0.0606 0.7088 0.0438 Uiso 1.00 calc . . .
H(89) H 0.2567 -0.0057 0.7240 0.0438 Uiso 1.00 calc . . .
H(90) H 0.0552 0.0193 0.4987 0.0536 Uiso 1.00 calc . . .
H(91) H 0.1214 0.0580 0.4880 0.0536 Uiso 1.00 calc . . .
H(92) H 0.1230 -0.0113 0.5195 0.0536 Uiso 1.00 calc . . .
H(93) H 0.1027 0.3331 0.4186 0.0419 Uiso 1.00 calc . . .
H(94) H 0.0296 0.3153 0.4006 0.0419 Uiso 1.00 calc . . .
H(95) H 0.0482 0.3900 0.4175 0.0419 Uiso 1.00 calc . . .
H(96) H 0.3993 0.3475 0.5147 0.0529 Uiso 1.00 calc . . .
H(97) H 0.3400 0.3911 0.4915 0.0529 Uiso 1.00 calc . . .
H(98) H 0.3297 0.3424 0.5405 0.0529 Uiso 1.00 calc . . .
H(99) H 1.0377 0.4540 0.5543 0.0390 Uiso 1.00 calc . . .
H(100) H 1.0587 0.5179 0.5826 0.0390 Uiso 1.00 calc . . .
H(101) H 0.9976 0.5284 0.5530 0.0390 Uiso 1.00 calc . . .
H(102) H 0.9586 0.4731 0.6234 0.0390 Uiso 1.00 calc . . .
H(103) H 0.4652 -0.0318 0.4351 0.0390 Uiso 1.00 calc . . .
H(104) H 0.5030 0.0427 0.4475 0.0390 Uiso 1.00 calc . . .
H(105) H 0.4355 0.0345 0.4209 0.0390 Uiso 1.00 calc . . .
H(106) H 0.5431 -0.0066 0.3734 0.0390 Uiso 1.00 calc . . .

loop_
_atom_site_aniso_label
_atom_site_aniso_U_11
_atom_site_aniso_U_22
_atom_site_aniso_U_33
_atom_site_aniso_U_12
_atom_site_aniso_U_13
_atom_site_aniso_U_23
Ru(1) 0.0182(2) 0.0157(2) 0.0222(2) -0.0009(1) 0.0010(1) -0.0029(2)
Ru(2) 0.0208(2) 0.0162(2) 0.0221(2) 0.0032(1) 0.0039(1) 0.0028(2)
P(1) 0.0284(7) 0.0307(7) 0.0405(8) -0.0064(6) 0.0004(6) 0.0080(6)
P(2) 0.0273(6) 0.0195(6) 0.0282(6) 0.0015(5) 0.0024(5) -0.0036(5)
P(3) 0.0298(7) 0.0226(6) 0.0364(7) -0.0025(5) 0.0021(6) -0.0020(6)
P(4) 0.053(1) 0.040(1) 0.096(2) 0.0032(8) 0.026(1) -0.016(1)
F(1) 0.055(2) 0.047(2) 0.054(2) -0.017(2) 0.017(2) 0.001(2)
F(2) 0.050(2) 0.045(2) 0.047(2) 0.011(2) -0.013(2) -0.003(2)
F(3) 0.079(3) 0.035(2) 0.078(3) 0.012(2) 0.031(2) -0.001(2)
F(4) 0.056(2) 0.079(3) 0.075(3) -0.020(2) 0.022(2) 0.029(2)
F(5) 0.054(2) 0.123(4) 0.089(3) 0.007(2) -0.018(2) 0.055(3)
F(6) 0.105(3) 0.048(2) 0.052(2) -0.026(2) -0.009(2) -0.008(2)
F(7) 0.044(2) 0.050(2) 0.114(3) 0.018(2) -0.014(2) -0.047(2)
F(8) 0.110(3) 0.116(4) 0.033(2) -0.082(3) -0.006(2) 0.015(2)
F(9) 0.041(2) 0.030(2) 0.039(2) 0.000(1) -0.004(1) -0.015(1)
F(10) 0.053(2) 0.049(2) 0.128(4) 0.028(2) -0.040(2) -0.039(2)
F(11) 0.082(3) 0.080(3) 0.037(2) -0.033(2) 0.004(2) 0.009(2)
F(12) 0.034(2) 0.035(2) 0.035(2) -0.007(1) 0.002(1) -0.006(1)
F(13) 0.050(2) 0.101(3) 0.041(2) 0.026(2) 0.019(2) 0.009(2)
F(14) 0.037(2) 0.055(2) 0.041(2) -0.001(1) -0.007(1) 0.010(2)
F(15) 0.040(2) 0.027(2) 0.078(2) 0.001(1) -0.003(2) 0.007(2)
F(16) 0.036(2) 0.087(3) 0.073(3) 0.003(2) 0.022(2) 0.029(2)
F(17) 0.084(3) 0.022(2) 0.149(4) -0.001(2) -0.009(3) -0.018(2)
F(18) 0.056(2) 0.089(3) 0.063(2) -0.001(2) -0.026(2) -0.030(2)
F(19) 0.041(3) 0.219(8) 0.131(5) 0.018(4) 0.024(3) -0.104(6)
F(20) 0.138(4) 0.070(3) 0.078(3) -0.050(3) 0.039(3) 0.002(2)
F(21) 0.112(4) 0.074(3) 0.110(4) -0.024(3) -0.005(3) -0.032(3)
F(22) 0.078(3) 0.098(3) 0.080(3) -0.028(2) 0.048(2) -0.009(2)
F(23) 0.159(7) 0.032(3) 0.257(10) 0.026(4) -0.119(7) 0.014(4)
F(24) 0.053(3) 0.174(7) 0.056(3) -0.054(4) -0.003(3) -0.029(4)
F(25) 0.000(5) 0.035(8) 0.000(5) -0.023(5) -0.021(4) 0.001(5)
F(26) 0.049(10) 0.06(1) 0.06(1) -0.007(8) 0.033(9) -0.017(9)
F(27) 0.11(2) 0.04(1) 0.10(2) 0.05(1) 0.09(1) 0.04(1)
O(1) 0.039(2) 0.035(2) 0.043(2) 0.001(2) -0.007(2) -0.002(2)
O(2) 0.038(2) 0.038(2) 0.048(2) -0.001(2) -0.014(2) -0.001(2)
O(3) 0.115(5) 0.100(5) 0.091(4) 0.003(4) -0.011(4) 0.005(4)
O(4) 0.118(5) 0.090(5) 0.107(5) 0.007(4) -0.018(4) -0.008(4)
N(1) 0.023(2) 0.016(2) 0.020(2) -0.001(1) 0.002(2) -0.002(1)
N(2) 0.019(2) 0.016(2) 0.027(2) -0.002(1) 0.005(2) -0.002(2)
N(3) 0.020(2) 0.017(2) 0.022(2) -0.005(1) 0.003(1) -0.004(2)
N(4) 0.024(2) 0.020(2) 0.038(2) -0.005(2) 0.000(2) -0.001(2)
N(5) 0.014(2) 0.022(2) 0.029(2) 0.000(1) -0.003(2) -0.005(2)
N(6) 0.023(2) 0.016(2) 0.020(2) -0.001(1) 0.001(2) -0.003(1)
N(7) 0.021(2) 0.012(2) 0.026(2) -0.002(1) 0.003(2) -0.003(1)
N(8) 0.032(2) 0.016(2) 0.031(2) -0.001(2) -0.001(2) -0.002(2)
N(9) 0.024(2) 0.017(2) 0.021(2) 0.006(1) 0.003(2) -0.001(1)
N(10) 0.022(2) 0.021(2) 0.022(2) 0.006(2) 0.005(2) 0.002(2)
N(11) 0.025(2) 0.019(2) 0.025(2) 0.007(2) 0.008(2) 0.005(2)
N(12) 0.026(2) 0.030(2) 0.033(2) 0.013(2) 0.003(2) 0.005(2)
N(13) 0.021(2) 0.019(2) 0.039(2) 0.005(2) 0.004(2) 0.006(2)
N(14) 0.022(2) 0.015(2) 0.022(2) 0.004(1) 0.002(1) 0.001(2)
N(15) 0.020(2) 0.013(2) 0.033(2) 0.003(1) 0.005(2) -0.001(2)
N(16) 0.043(2) 0.028(2) 0.025(2) 0.015(2) 0.002(2) -0.001(2)
C(1) 0.023(2) 0.020(2) 0.022(2) -0.003(2) -0.001(2) -0.003(2)
C(2) 0.028(2) 0.018(2) 0.030(3) -0.001(2) 0.001(2) -0.003(2)
C(3) 0.032(3) 0.018(2) 0.046(3) 0.001(2) -0.003(2) -0.002(2)
C(4) 0.024(3) 0.023(3) 0.057(3) 0.001(2) -0.001(2) -0.002(2)
C(5) 0.022(2) 0.020(2) 0.032(3) -0.003(2) 0.005(2) -0.001(2)
C(6) 0.019(2) 0.021(2) 0.033(3) 0.002(2) 0.000(2) -0.003(2)
C(7) 0.025(2) 0.021(2) 0.022(2) -0.004(2) 0.000(2) -0.004(2)
C(8) 0.019(2) 0.019(2) 0.029(2) -0.002(2) 0.002(2) -0.005(2)
C(9) 0.029(3) 0.029(3) 0.028(3) -0.003(2) 0.002(2) -0.002(2)
C(10) 0.030(3) 0.023(2) 0.032(3) -0.005(2) 0.003(2) 0.005(2)
C(11) 0.025(2) 0.016(2) 0.036(3) -0.001(2) 0.007(2) -0.004(2)
C(12) 0.021(2) 0.021(2) 0.030(2) 0.000(2) 0.003(2) -0.007(2)
C(13) 0.024(2) 0.019(2) 0.024(2) -0.002(2) -0.001(2) -0.003(2)
C(14) 0.030(2) 0.018(2) 0.024(2) -0.006(2) 0.003(2) -0.002(2)
C(15) 0.032(3) 0.025(3) 0.027(2) -0.006(2) 0.009(2) 0.000(2)
C(16) 0.042(3) 0.033(3) 0.024(2) -0.019(2) 0.013(2) -0.007(2)
C(17) 0.037(3) 0.036(3) 0.025(3) -0.021(2) 0.000(2) 0.002(2)
C(18) 0.025(2) 0.033(3) 0.037(3) -0.007(2) -0.002(2) 0.003(2)
C(19) 0.022(2) 0.028(3) 0.026(2) 0.000(2) 0.000(2) -0.005(2)
C(20) 0.029(3) 0.036(3) 0.037(3) 0.008(2) 0.002(2) -0.014(2)
C(21) 0.033(3) 0.024(3) 0.052(3) 0.010(2) 0.003(2) -0.006(2)
C(22) 0.023(2) 0.022(2) 0.038(3) 0.002(2) 0.000(2) -0.001(2)
C(23) 0.016(2) 0.020(2) 0.033(3) -0.005(2) -0.001(2) -0.006(2)
C(24) 0.023(2) 0.012(2) 0.035(3) 0.002(2) 0.002(2) 0.002(2)
C(25) 0.029(2) 0.016(2) 0.022(2) -0.002(2) 0.003(2) -0.004(2)
C(26) 0.023(2) 0.010(2) 0.027(2) -0.002(2) -0.001(2) -0.002(2)
C(27) 0.027(2) 0.010(2) 0.032(2) 0.001(2) 0.000(2) 0.000(2)
C(28) 0.021(2) 0.019(2) 0.042(3) 0.000(2) -0.008(2) 0.002(2)
C(29) 0.019(2) 0.020(2) 0.035(3) 0.000(2) 0.003(2) -0.002(2)
C(30) 0.022(2) 0.022(2) 0.026(2) 0.003(2) 0.004(2) -0.004(2)
C(31) 0.024(2) 0.018(2) 0.027(2) 0.001(2) 0.000(2) -0.001(2)
C(32) 0.024(2) 0.015(2) 0.025(2) -0.005(2) -0.001(2) -0.002(2)
C(33) 0.020(2) 0.028(3) 0.037(3) -0.005(2) 0.001(2) 0.002(2)
C(34) 0.027(3) 0.043(3) 0.048(3) -0.005(2) 0.012(2) 0.002(3)
C(35) 0.039(3) 0.032(3) 0.039(3) -0.015(2) 0.008(2) 0.010(2)
C(36) 0.038(3) 0.018(2) 0.029(3) -0.007(2) -0.004(2) 0.004(2)
C(37) 0.038(3) 0.033(3) 0.127(6) 0.014(3) -0.040(4) -0.023(4)
C(38) 0.054(3) 0.049(4) 0.027(3) -0.020(3) -0.005(2) 0.005(2)
C(39) 0.042(3) 0.029(3) 0.050(3) -0.005(2) 0.012(3) -0.017(3)
C(40) 0.038(3) 0.024(3) 0.058(4) 0.011(2) 0.000(3) 0.004(3)
C(41) 0.034(3) 0.027(3) 0.035(3) -0.002(2) -0.005(2) 0.004(2)
C(42) 0.029(3) 0.042(3) 0.052(3) 0.013(2) 0.016(2) 0.010(3)
C(43) 0.030(2) 0.020(2) 0.019(2) 0.005(2) 0.001(2) -0.002(2)
C(44) 0.041(3) 0.016(2) 0.027(2) 0.005(2) 0.005(2) 0.001(2)
C(45) 0.035(3) 0.019(3) 0.048(3) 0.000(2) -0.002(2) -0.003(2)
C(46) 0.032(3) 0.017(2) 0.044(3) 0.001(2) -0.004(2) -0.003(2)
C(47) 0.027(2) 0.021(2) 0.026(2) 0.008(2) 0.000(2) 0.000(2)
C(48) 0.027(2) 0.021(2) 0.026(2) 0.004(2) -0.002(2) 0.000(2)
C(49) 0.040(3) 0.024(2) 0.019(2) 0.012(2) 0.006(2) 0.006(2)
C(50) 0.030(3) 0.018(2) 0.025(2) 0.007(2) 0.007(2) 0.005(2)
C(51) 0.032(3) 0.027(3) 0.024(2) 0.006(2) 0.005(2) 0.005(2)
C(52) 0.033(3) 0.023(2) 0.027(2) 0.004(2) 0.009(2) 0.001(2)
C(53) 0.028(2) 0.017(2) 0.030(3) 0.003(2) 0.010(2) 0.003(2)
C(54) 0.023(2) 0.021(2) 0.030(2) 0.006(2) 0.006(2) 0.005(2)
C(55) 0.028(2) 0.019(2) 0.025(2) 0.005(2) 0.001(2) 0.003(2)
C(56) 0.031(3) 0.020(2) 0.019(2) 0.012(2) 0.006(2) 0.001(2)
C(57) 0.038(3) 0.023(2) 0.019(2) 0.013(2) 0.006(2) 0.000(2)
C(58) 0.051(3) 0.025(3) 0.025(3) 0.017(2) 0.012(2) 0.005(2)
C(59) 0.042(3) 0.042(3) 0.022(2) 0.022(2) 0.003(2) 0.002(2)
C(60) 0.031(3) 0.038(3) 0.030(3) 0.012(2) 0.005(2) 0.000(2)
C(61) 0.027(3) 0.031(3) 0.044(3) 0.004(2) 0.011(2) 0.008(2)
C(62) 0.029(3) 0.031(3) 0.071(4) -0.003(2) 0.014(3) 0.008(3)
C(63) 0.029(3) 0.023(3) 0.083(5) -0.004(2) 0.011(3) 0.003(3)
C(64) 0.021(2) 0.019(2) 0.061(4) 0.003(2) -0.008(2) 0.000(2)
C(65) 0.017(2) 0.017(2) 0.045(3) 0.000(2) -0.002(2) 0.002(2)
C(66) 0.035(3) 0.017(2) 0.034(3) 0.003(2) 0.000(2) -0.007(2)
C(67) 0.028(2) 0.018(2) 0.026(2) -0.002(2) -0.001(2) 0.001(2)
C(68) 0.029(2) 0.013(2) 0.029(2) 0.002(2) -0.004(2) -0.002(2)
C(69) 0.042(3) 0.009(2) 0.036(3) 0.004(2) -0.009(2) -0.003(2)
C(70) 0.026(2) 0.019(2) 0.048(3) 0.001(2) -0.010(2) 0.001(2)
C(71) 0.022(2) 0.021(2) 0.051(3) -0.001(2) 0.001(2) 0.000(2)
C(72) 0.024(2) 0.018(2) 0.042(3) 0.001(2) 0.005(2) 0.002(2)
C(73) 0.024(2) 0.025(2) 0.027(2) 0.004(2) 0.001(2) -0.001(2)
C(74) 0.026(2) 0.024(2) 0.023(2) 0.010(2) 0.003(2) 0.002(2)
C(75) 0.030(3) 0.029(3) 0.029(3) 0.007(2) 0.001(2) 0.007(2)
C(76) 0.031(3) 0.046(3) 0.047(3) 0.016(2) 0.013(2) 0.019(3)
C(77) 0.056(4) 0.049(3) 0.026(3) 0.030(3) 0.012(3) 0.005(3)
C(78) 0.062(4) 0.034(3) 0.026(3) 0.022(3) 0.005(3) -0.003(2)
C(79) 0.043(4) 0.028(3) 0.114(6) -0.005(3) -0.038(4) 0.008(3)
C(80) 0.046(3) 0.038(3) 0.028(3) 0.012(2) 0.004(2) 0.002(2)
C(81) 0.052(3) 0.024(3) 0.032(3) 0.003(2) 0.007(2) 0.005(2)
C(82) 0.033(3) 0.023(3) 0.079(4) -0.005(2) -0.005(3) -0.016(3)
C(83) 0.046(3) 0.028(3) 0.030(3) 0.012(2) -0.008(2) 0.002(2)
C(84) 0.046(3) 0.035(3) 0.059(4) -0.007(3) 0.010(3) 0.006(3)
C(85) 0.042(3) 0.025(3) 0.050(3) 0.003(2) 0.001(3) -0.005(2)
C(86) 0.035(3) 0.027(3) 0.068(4) -0.007(2) 0.002(3) -0.002(3)
C(87) 0.18(1) 0.106(9) 0.133(9) 0.050(8) -0.024(8) -0.057(7)
C(88) 0.18(1) 0.072(7) 0.21(1) -0.033(7) -0.023(10) 0.024(8)

loop_
_atom_type_symbol
_atom_type_description
_atom_type_scat_dispersion_real
_atom_type_scat_dispersion_imag
_atom_type_scat_source
C C 0.003 0.002
;International Tables for Crystallography
(1992, Vol. C, Tables 4.2.6.8 and 6.1.1.4)
;
H H 0.000 0.000
;International Tables for Crystallography
(1992, Vol. C, Table 6.1.1.4)
;
N N 0.006 0.003
;International Tables for Crystallography
(1992, Vol. C, Tables 4.2.6.8 and 6.1.1.4)
;
Ru Ru -1.259 0.836
;International Tables for Crystallography
(1992, Vol. C, Tables 4.2.6.8 and 6.1.1.4)
;
P P 0.102 0.094
;International Tables for Crystallography
(1992, Vol. C, Tables 4.2.6.8 and 6.1.1.4)
;
F F 0.017 0.010
;International Tables for Crystallography
(1992, Vol. C, Tables 4.2.6.8 and 6.1.1.4)
;
O O 0.011 0.006
;International Tables for Crystallography
(1992, Vol. C, Tables 4.2.6.8 and 6.1.1.4)
;

loop_
_geom_angle_atom_site_label_1
_geom_angle_atom_site_label_2
_geom_angle_atom_site_label_3
_geom_angle
_geom_angle_site_symmetry_1
_geom_angle_site_symmetry_2
_geom_angle_site_symmetry_3
_geom_angle_publ_flag
N(1) Ru(1) N(2) 82.5(1) . 1_555 1_555 yes
N(1) Ru(1) N(3) 81.0(1) . 1_555 1_555 yes
N(1) Ru(1) N(5) 174.5(1) . 1_555 1_555 yes
N(1) Ru(1) N(6) 95.1(1) . 1_555 1_555 yes
N(1) Ru(1) N(7) 102.1(1) . 1_555 1_555 yes
N(2) Ru(1) N(3) 78.9(1) . 1_555 1_555 yes
N(2) Ru(1) N(5) 93.2(1) . 1_555 1_555 yes
N(2) Ru(1) N(6) 104.4(1) . 1_555 1_555 yes
N(2) Ru(1) N(7) 174.4(1) . 1_555 1_555 yes
N(3) Ru(1) N(5) 101.7(1) . 1_555 1_555 yes
N(3) Ru(1) N(6) 174.6(1) . 1_555 1_555 yes
N(3) Ru(1) N(7) 98.6(1) . 1_555 1_555 yes
N(5) Ru(1) N(6) 82.6(1) . 1_555 1_555 yes
N(5) Ru(1) N(7) 82.4(1) . 1_555 1_555 yes
N(6) Ru(1) N(7) 78.5(1) . 1_555 1_555 yes
N(9) Ru(2) N(10) 81.9(1) . 1_555 1_555 yes
N(9) Ru(2) N(11) 80.1(1) . 1_555 1_555 yes
N(9) Ru(2) N(13) 174.3(1) . 1_555 1_555 yes
N(9) Ru(2) N(14) 94.9(1) . 1_555 1_555 yes
N(9) Ru(2) N(15) 98.4(1) . 1_555 1_555 yes
N(10) Ru(2) N(11) 78.6(1) . 1_555 1_555 yes
N(10) Ru(2) N(13) 94.8(1) . 1_555 1_555 yes
N(10) Ru(2) N(14) 106.3(1) . 1_555 1_555 yes
N(10) Ru(2) N(15) 176.7(1) . 1_555 1_555 yes
N(11) Ru(2) N(13) 103.7(1) . 1_555 1_555 yes
N(11) Ru(2) N(14) 172.5(1) . 1_555 1_555 yes
N(11) Ru(2) N(15) 98.1(1) . 1_555 1_555 yes
N(13) Ru(2) N(14) 81.7(1) . 1_555 1_555 yes
N(13) Ru(2) N(15) 85.2(1) . 1_555 1_555 yes
N(14) Ru(2) N(15) 77.0(1) . 1_555 1_555 yes
F(1) P(1) F(2) 90.1(2) . 1_555 1_555 yes
F(1) P(1) F(3) 90.2(2) . 1_555 1_555 yes
F(1) P(1) F(4) 178.6(2) . 1_555 1_555 yes
F(1) P(1) F(5) 89.5(2) . 1_555 1_555 yes
F(1) P(1) F(6) 89.1(2) . 1_555 1_555 yes
F(2) P(1) F(3) 89.5(2) . 1_555 1_555 yes
F(2) P(1) F(4) 89.1(2) . 1_555 1_555 yes
F(2) P(1) F(5) 179.1(2) . 1_555 1_555 yes
F(2) P(1) F(6) 89.7(2) . 1_555 1_555 yes
F(3) P(1) F(4) 91.0(2) . 1_555 1_555 yes
F(3) P(1) F(5) 91.3(2) . 1_555 1_555 yes
F(3) P(1) F(6) 179.0(2) . 1_555 1_555 yes
F(4) P(1) F(5) 91.2(2) . 1_555 1_555 yes
F(4) P(1) F(6) 89.7(2) . 1_555 1_555 yes
F(5) P(1) F(6) 89.4(2) . 1_555 1_555 yes
F(7) P(2) F(8) 90.1(2) . 1_555 1_555 yes
F(7) P(2) F(9) 89.0(2) . 1_555 1_555 yes
F(7) P(2) F(10) 177.3(2) . 1_555 1_555 yes
F(7) P(2) F(11) 89.0(2) . 1_555 1_555 yes
F(7) P(2) F(12) 90.5(2) . 1_555 1_555 yes
F(8) P(2) F(9) 88.8(2) . 1_555 1_555 yes
F(8) P(2) F(10) 92.1(2) . 1_555 1_555 yes
F(8) P(2) F(11) 178.0(2) . 1_555 1_555 yes
F(8) P(2) F(12) 91.7(2) . 1_555 1_555 yes
F(9) P(2) F(10) 89.6(2) . 1_555 1_555 yes
F(9) P(2) F(11) 89.4(2) . 1_555 1_555 yes
F(9) P(2) F(12) 179.3(2) . 1_555 1_555 yes
F(10) P(2) F(11) 88.7(2) . 1_555 1_555 yes
F(10) P(2) F(12) 90.9(2) . 1_555 1_555 yes
F(11) P(2) F(12) 90.1(2) . 1_555 1_555 yes
F(13) P(3) F(14) 88.6(2) . 1_555 1_555 yes
F(13) P(3) F(15) 88.6(2) . 1_555 1_555 yes
F(13) P(3) F(16) 177.4(2) . 1_555 1_555 yes
F(13) P(3) F(17) 92.6(2) . 1_555 1_555 yes
F(13) P(3) F(18) 91.2(2) . 1_555 1_555 yes
F(14) P(3) F(15) 90.1(2) . 1_555 1_555 yes
F(14) P(3) F(16) 91.0(2) . 1_555 1_555 yes
F(14) P(3) F(17) 89.4(2) . 1_555 1_555 yes
F(14) P(3) F(18) 178.9(2) . 1_555 1_555 yes
F(15) P(3) F(16) 88.8(2) . 1_555 1_555 yes
F(15) P(3) F(17) 178.6(2) . 1_555 1_555 yes
F(15) P(3) F(18) 88.8(2) . 1_555 1_555 yes
F(16) P(3) F(17) 89.9(2) . 1_555 1_555 yes
F(16) P(3) F(18) 89.2(2) . 1_555 1_555 yes
F(17) P(3) F(18) 91.7(2) . 1_555 1_555 yes
F(19) P(4) F(20) 86.0(4) . 1_555 1_555 yes
F(19) P(4) F(21) 87.9(3) . 1_555 1_555 yes
F(19) P(4) F(22) 177.2(3) . 1_555 1_555 yes
F(19) P(4) F(23) 87.1(4) . 1_555 1_555 yes
F(19) P(4) F(24) 93.8(3) . 1_555 1_555 yes
F(19) P(4) F(25) 77.9(7) . 1_555 1_555 yes
F(19) P(4) F(26) 38.8(5) . 1_555 1_455 yes
F(19) P(4) F(27) 91.7(6) . 1_555 1_455 yes
F(20) P(4) F(21) 86.8(3) . 1_555 1_555 yes
F(20) P(4) F(22) 93.8(3) . 1_555 1_555 yes
F(20) P(4) F(23) 170.0(4) . 1_555 1_555 yes
F(20) P(4) F(24) 87.4(3) . 1_555 1_555 yes
F(20) P(4) F(25) 111.3(8) . 1_555 1_555 yes
F(20) P(4) F(26) 94.3(5) . 1_555 1_455 yes
F(20) P(4) F(27) 142.5(5) . 1_555 1_455 yes
F(21) P(4) F(22) 89.3(2) . 1_555 1_555 yes
F(21) P(4) F(23) 85.8(4) . 1_555 1_555 yes
F(21) P(4) F(24) 173.8(3) . 1_555 1_555 yes
F(21) P(4) F(25) 155.8(8) . 1_555 1_555 yes
F(21) P(4) F(26) 126.2(5) . 1_555 1_455 yes
F(21) P(4) F(27) 130.6(5) . 1_555 1_455 yes
F(22) P(4) F(23) 92.8(4) . 1_555 1_555 yes
F(22) P(4) F(24) 89.0(3) . 1_555 1_555 yes
F(22) P(4) F(25) 104.7(7) . 1_555 1_555 yes
F(22) P(4) F(26) 143.9(5) . 1_555 1_455 yes
F(22) P(4) F(27) 90.1(6) . 1_555 1_455 yes
F(23) P(4) F(24) 100.2(4) . 1_555 1_555 yes
F(23) P(4) F(25) 74.1(8) . 1_555 1_555 yes
F(23) P(4) F(26) 84.7(5) . 1_555 1_455 yes
F(23) P(4) F(27) 44.9(6) . 1_555 1_455 yes
F(24) P(4) F(25) 30.1(8) . 1_555 1_555 yes
F(24) P(4) F(26) 56.4(5) . 1_555 1_455 yes
F(24) P(4) F(27) 55.4(5) . 1_555 1_455 yes
F(25) P(4) F(26) 40.1(8) . 1_555 1_455 yes
F(25) P(4) F(27) 32.6(9) . 1_555 1_455 yes
F(26) P(4) F(27) 63.1(7) . 1_455 1_455 yes
P(4) F(19) F(25) 35.3(4) . 1_555 1_555 yes
P(4) F(19) F(26) 93.4(8) . 1_555 1_455 yes
F(25) F(19) F(26) 58.8(9) . 1_555 1_455 yes
P(4) F(23) F(25) 37.5(4) . 1_555 1_555 yes
P(4) F(23) F(27) 89.5(8) . 1_555 1_455 yes
F(25) F(23) F(27) 53.9(8) . 1_555 1_455 yes
P(4) F(24) F(25) 32.2(7) . 1_555 1_555 yes
P(4) F(25) F(19) 66.8(6) . 1_555 1_555 yes
P(4) F(25) F(23) 68.4(8) . 1_555 1_555 yes
P(4) F(25) F(24) 117(1) . 1_555 1_555 yes
P(4) F(25) F(26) 114(1) . 1_555 1_455 yes
P(4) F(25) F(27) 124(1) . 1_555 1_455 yes
F(19) F(25) F(23) 82.0(7) . 1_555 1_555 yes
F(19) F(25) F(24) 126(1) . 1_555 1_555 yes
F(19) F(25) F(26) 49.2(8) . 1_555 1_455 yes
F(19) F(25) F(27) 121(1) . 1_555 1_455 yes
F(23) F(25) F(24) 151(1) . 1_555 1_555 yes
F(23) F(25) F(26) 108(1) . 1_555 1_455 yes
F(23) F(25) F(27) 60(1) . 1_555 1_455 yes
F(24) F(25) F(26) 94(1) . 1_555 1_455 yes
F(24) F(25) F(27) 99(1) . 1_555 1_455 yes
F(26) F(25) F(27) 99(1) . 1_455 1_455 yes
P(4) F(26) F(19) 47.7(6) . 1_655 1_655 yes
P(4) F(26) F(25) 25.0(5) . 1_655 1_655 yes
F(19) F(26) F(25) 71.9(9) . 1_655 1_655 yes
P(4) F(27) F(23) 45.7(6) . 1_655 1_655 yes
P(4) F(27) F(25) 22.6(6) . 1_655 1_655 yes
F(23) F(27) F(25) 65(1) . 1_655 1_655 yes
Ru(1) N(1) C(1) 126.1(3) . 1_555 1_555 yes
Ru(1) N(1) C(5) 115.2(3) . 1_555 1_555 yes
C(1) N(1) C(5) 118.5(4) . 1_555 1_555 yes
Ru(1) N(2) C(6) 108.4(2) . 1_555 1_555 yes
Ru(1) N(2) C(7) 105.7(2) . 1_555 1_555 yes
Ru(1) N(2) C(13) 116.4(2) . 1_555 1_555 yes
C(6) N(2) C(7) 109.6(3) . 1_555 1_555 yes
C(6) N(2) C(13) 110.0(3) . 1_555 1_555 yes
C(7) N(2) C(13) 106.5(3) . 1_555 1_555 yes
Ru(1) N(3) C(8) 117.4(3) . 1_555 1_555 yes
Ru(1) N(3) C(12) 123.6(3) . 1_555 1_555 yes
C(8) N(3) C(12) 117.4(4) . 1_555 1_555 yes
C(14) N(4) C(18) 119.0(4) . 1_555 1_555 yes
Ru(1) N(5) C(19) 125.7(3) . 1_555 1_555 yes
Ru(1) N(5) C(23) 115.7(3) . 1_555 1_555 yes
C(19) N(5) C(23) 118.4(4) . 1_555 1_555 yes
Ru(1) N(6) C(24) 107.7(3) . 1_555 1_555 yes
Ru(1) N(6) C(25) 105.8(2) . 1_555 1_555 yes
Ru(1) N(6) C(31) 112.0(2) . 1_555 1_555 yes
C(24) N(6) C(25) 111.0(3) . 1_555 1_555 yes
C(24) N(6) C(31) 112.7(3) . 1_555 1_555 yes
C(25) N(6) C(31) 107.5(3) . 1_555 1_555 yes
Ru(1) N(7) C(26) 117.7(3) . 1_555 1_555 yes
Ru(1) N(7) C(30) 124.5(3) . 1_555 1_555 yes
C(26) N(7) C(30) 116.8(3) . 1_555 1_555 yes
C(32) N(8) C(36) 117.5(4) . 1_555 1_555 yes
Ru(2) N(9) C(43) 125.9(3) . 1_555 1_555 yes
Ru(2) N(9) C(47) 115.9(3) . 1_555 1_555 yes
C(43) N(9) C(47) 118.0(4) . 1_555 1_555 yes
Ru(2) N(10) C(48) 108.5(2) . 1_555 1_555 yes
Ru(2) N(10) C(49) 105.8(3) . 1_555 1_555 yes
Ru(2) N(10) C(55) 115.8(2) . 1_555 1_555 yes
C(48) N(10) C(49) 110.2(3) . 1_555 1_555 yes
C(48) N(10) C(55) 109.9(3) . 1_555 1_555 yes
C(49) N(10) C(55) 106.5(3) . 1_555 1_555 yes
Ru(2) N(11) C(50) 117.5(3) . 1_555 1_555 yes
Ru(2) N(11) C(54) 122.9(3) . 1_555 1_555 yes
C(50) N(11) C(54) 117.8(4) . 1_555 1_555 yes
C(56) N(12) C(60) 118.4(4) . 1_555 1_555 yes
Ru(2) N(13) C(61) 125.0(3) . 1_555 1_555 yes
Ru(2) N(13) C(65) 115.9(3) . 1_555 1_555 yes
C(61) N(13) C(65) 119.1(4) . 1_555 1_555 yes
Ru(2) N(14) C(66) 109.9(3) . 1_555 1_555 yes
Ru(2) N(14) C(67) 104.1(2) . 1_555 1_555 yes
Ru(2) N(14) C(73) 112.2(2) . 1_555 1_555 yes
C(66) N(14) C(67) 109.2(3) . 1_555 1_555 yes
C(66) N(14) C(73) 111.9(3) . 1_555 1_555 yes
C(67) N(14) C(73) 109.2(3) . 1_555 1_555 yes
Ru(2) N(15) C(68) 117.3(3) . 1_555 1_555 yes
Ru(2) N(15) C(72) 124.3(3) . 1_555 1_555 yes
C(68) N(15) C(72) 118.2(4) . 1_555 1_555 yes
C(74) N(16) C(78) 117.7(4) . 1_555 1_555 yes
N(1) C(1) C(2) 122.2(4) . 1_555 1_555 yes
C(1) C(2) C(3) 119.3(4) . 1_555 1_555 yes
C(2) C(3) C(4) 119.8(4) . 1_555 1_555 yes
C(3) C(4) C(5) 118.0(4) . 1_555 1_555 yes
C(3) C(4) C(37) 121.4(4) . 1_555 1_555 yes
C(5) C(4) C(37) 120.6(4) . 1_555 1_555 yes
N(1) C(5) C(4) 122.1(4) . 1_555 1_555 yes
N(1) C(5) C(6) 118.1(4) . 1_555 1_555 yes
C(4) C(5) C(6) 119.7(4) . 1_555 1_555 yes
N(2) C(6) C(5) 113.6(3) . 1_555 1_555 yes
N(2) C(7) C(8) 110.7(3) . 1_555 1_555 yes
N(3) C(8) C(7) 113.6(4) . 1_555 1_555 yes
N(3) C(8) C(9) 123.9(4) . 1_555 1_555 yes
C(7) C(8) C(9) 122.4(4) . 1_555 1_555 yes
C(8) C(9) C(10) 117.1(4) . 1_555 1_555 yes
C(8) C(9) C(38) 121.4(4) . 1_555 1_555 yes
C(10) C(9) C(38) 121.5(4) . 1_555 1_555 yes
C(9) C(10) C(11) 120.1(4) . 1_555 1_555 yes
C(10) C(11) C(12) 119.5(4) . 1_555 1_555 yes
N(3) C(12) C(11) 121.8(4) . 1_555 1_555 yes
N(2) C(13) C(14) 115.7(3) . 1_555 1_555 yes
N(4) C(14) C(13) 115.3(4) . 1_555 1_555 yes
N(4) C(14) C(15) 122.6(4) . 1_555 1_555 yes
C(13) C(14) C(15) 122.1(4) . 1_555 1_555 yes
C(14) C(15) C(16) 117.4(4) . 1_555 1_555 yes
C(14) C(15) C(39) 122.8(4) . 1_555 1_555 yes
C(16) C(15) C(39) 119.8(4) . 1_555 1_555 yes
C(15) C(16) C(17) 120.1(4) . 1_555 1_555 yes
C(16) C(17) C(18) 118.2(4) . 1_555 1_555 yes
N(4) C(18) C(17) 122.7(4) . 1_555 1_555 yes
N(5) C(19) C(20) 122.0(4) . 1_555 1_555 yes
C(19) C(20) C(21) 118.9(5) . 1_555 1_555 yes
C(20) C(21) C(22) 121.0(5) . 1_555 1_555 yes
C(21) C(22) C(23) 116.7(4) . 1_555 1_555 yes
C(21) C(22) C(40) 121.5(4) . 1_555 1_555 yes
C(23) C(22) C(40) 121.8(4) . 1_555 1_555 yes
N(5) C(23) C(22) 122.9(4) . 1_555 1_555 yes
N(5) C(23) C(24) 117.1(4) . 1_555 1_555 yes
C(22) C(23) C(24) 119.7(4) . 1_555 1_555 yes
N(6) C(24) C(23) 114.8(4) . 1_555 1_555 yes
N(6) C(25) C(26) 111.0(3) . 1_555 1_555 yes
N(7) C(26) C(25) 113.2(4) . 1_555 1_555 yes
N(7) C(26) C(27) 123.9(4) . 1_555 1_555 yes
C(25) C(26) C(27) 122.9(4) . 1_555 1_555 yes
C(26) C(27) C(28) 117.5(4) . 1_555 1_555 yes
C(26) C(27) C(41) 122.0(4) . 1_555 1_555 yes
C(28) C(27) C(41) 120.6(4) . 1_555 1_555 yes
C(27) C(28) C(29) 119.2(4) . 1_555 1_555 yes
C(28) C(29) C(30) 120.0(4) . 1_555 1_555 yes
N(7) C(30) C(29) 122.3(4) . 1_555 1_555 yes
N(6) C(31) C(32) 118.9(3) . 1_555 1_555 yes
N(8) C(32) C(31) 116.7(4) . 1_555 1_555 yes
N(8) C(32) C(33) 124.2(4) . 1_555 1_555 yes
C(31) C(32) C(33) 119.0(4) . 1_555 1_555 yes
C(32) C(33) C(34) 116.4(4) . 1_555 1_555 yes
C(32) C(33) C(42) 122.3(4) . 1_555 1_555 yes
C(34) C(33) C(42) 121.3(4) . 1_555 1_555 yes
C(33) C(34) C(35) 120.3(5) . 1_555 1_555 yes
C(34) C(35) C(36) 118.4(5) . 1_555 1_555 yes
N(8) C(36) C(35) 123.2(4) . 1_555 1_555 yes
N(9) C(43) C(44) 122.4(4) . 1_555 1_555 yes
C(43) C(44) C(45) 119.7(4) . 1_555 1_555 yes
C(44) C(45) C(46) 119.5(4) . 1_555 1_555 yes
C(45) C(46) C(47) 118.6(4) . 1_555 1_555 yes
C(45) C(46) C(79) 121.1(4) . 1_555 1_555 yes
C(47) C(46) C(79) 120.2(4) . 1_555 1_555 yes
N(9) C(47) C(46) 121.7(4) . 1_555 1_555 yes
N(9) C(47) C(48) 117.4(4) . 1_555 1_555 yes
C(46) C(47) C(48) 120.7(4) . 1_555 1_555 yes
N(10) C(48) C(47) 114.2(4) . 1_555 1_555 yes
N(10) C(49) C(50) 110.1(4) . 1_555 1_555 yes
N(11) C(50) C(49) 113.7(4) . 1_555 1_555 yes
N(11) C(50) C(51) 123.4(4) . 1_555 1_555 yes
C(49) C(50) C(51) 122.9(4) . 1_555 1_555 yes
C(50) C(51) C(52) 117.1(4) . 1_555 1_555 yes
C(50) C(51) C(80) 122.0(4) . 1_555 1_555 yes
C(52) C(51) C(80) 120.9(4) . 1_555 1_555 yes
C(51) C(52) C(53) 120.0(4) . 1_555 1_555 yes
C(52) C(53) C(54) 119.2(4) . 1_555 1_555 yes
N(11) C(54) C(53) 122.3(4) . 1_555 1_555 yes
N(10) C(55) C(56) 116.6(3) . 1_555 1_555 yes
N(12) C(56) C(55) 115.2(4) . 1_555 1_555 yes
N(12) C(56) C(57) 122.5(4) . 1_555 1_555 yes
C(55) C(56) C(57) 122.2(4) . 1_555 1_555 yes
C(56) C(57) C(58) 117.0(4) . 1_555 1_555 yes
C(56) C(57) C(81) 122.7(4) . 1_555 1_555 yes
C(58) C(57) C(81) 120.3(4) . 1_555 1_555 yes
C(57) C(58) C(59) 121.7(4) . 1_555 1_555 yes
C(58) C(59) C(60) 117.2(4) . 1_555 1_555 yes
N(12) C(60) C(59) 123.2(5) . 1_555 1_555 yes
N(13) C(61) C(62) 122.0(5) . 1_555 1_555 yes
C(61) C(62) C(63) 118.5(5) . 1_555 1_555 yes
C(62) C(63) C(64) 121.0(5) . 1_555 1_555 yes
C(63) C(64) C(65) 116.7(5) . 1_555 1_555 yes
C(63) C(64) C(82) 122.1(4) . 1_555 1_555 yes
C(65) C(64) C(82) 121.1(5) . 1_555 1_555 yes
N(13) C(65) C(64) 122.7(4) . 1_555 1_555 yes
N(13) C(65) C(66) 118.5(4) . 1_555 1_555 yes
C(64) C(65) C(66) 118.7(4) . 1_555 1_555 yes
N(14) C(66) C(65) 113.4(4) . 1_555 1_555 yes
N(14) C(67) C(68) 108.8(3) . 1_555 1_555 yes
N(15) C(68) C(67) 113.1(4) . 1_555 1_555 yes
N(15) C(68) C(69) 122.9(4) . 1_555 1_555 yes
C(67) C(68) C(69) 124.0(4) . 1_555 1_555 yes
C(68) C(69) C(70) 117.6(4) . 1_555 1_555 yes
C(68) C(69) C(83) 120.8(4) . 1_555 1_555 yes
C(70) C(69) C(83) 121.6(4) . 1_555 1_555 yes
C(69) C(70) C(71) 120.1(4) . 1_555 1_555 yes
C(70) C(71) C(72) 119.8(4) . 1_555 1_555 yes
N(15) C(72) C(71) 121.1(4) . 1_555 1_555 yes
N(14) C(73) C(74) 116.8(4) . 1_555 1_555 yes
N(16) C(74) C(73) 115.2(4) . 1_555 1_555 yes
N(16) C(74) C(75) 123.9(4) . 1_555 1_555 yes
C(73) C(74) C(75) 120.8(4) . 1_555 1_555 yes
C(74) C(75) C(76) 116.3(4) . 1_555 1_555 yes
C(74) C(75) C(84) 123.4(4) . 1_555 1_555 yes
C(76) C(75) C(84) 120.3(5) . 1_555 1_555 yes
C(75) C(76) C(77) 119.9(5) . 1_555 1_555 yes
C(76) C(77) C(78) 119.7(5) . 1_555 1_555 yes
N(16) C(78) C(77) 122.5(5) . 1_555 1_555 yes

loop_
_geom_bond_atom_site_label_1
_geom_bond_atom_site_label_2
_geom_bond_distance
_geom_bond_site_symmetry_1
_geom_bond_site_symmetry_2
_geom_bond_publ_flag
Ru(1) N(1) 2.067(4) . . yes
Ru(1) N(2) 2.163(4) . . yes
Ru(1) N(3) 2.070(4) . . yes
Ru(1) N(5) 2.050(4) . . yes
Ru(1) N(6) 2.161(3) . . yes
Ru(1) N(7) 2.067(3) . . yes
Ru(2) N(9) 2.058(4) . . yes
Ru(2) N(10) 2.176(3) . . yes
Ru(2) N(11) 2.072(4) . . yes
Ru(2) N(13) 2.063(4) . . yes
Ru(2) N(14) 2.151(4) . . yes
Ru(2) N(15) 2.049(4) . . yes
P(1) F(1) 1.583(4) . . yes
P(1) F(2) 1.581(3) . . yes
P(1) F(3) 1.576(4) . . yes
P(1) F(4) 1.581(4) . . yes
P(1) F(5) 1.577(4) . . yes
P(1) F(6) 1.600(4) . . yes
P(2) F(7) 1.592(4) . . yes
P(2) F(8) 1.566(4) . . yes
P(2) F(9) 1.619(3) . . yes
P(2) F(10) 1.569(4) . . yes
P(2) F(11) 1.574(4) . . yes
P(2) F(12) 1.597(3) . . yes
P(3) F(13) 1.575(4) . . yes
P(3) F(14) 1.586(3) . . yes
P(3) F(15) 1.602(3) . . yes
P(3) F(16) 1.586(4) . . yes
P(3) F(17) 1.568(4) . . yes
P(3) F(18) 1.590(4) . . yes
P(4) F(19) 1.558(6) . . yes
P(4) F(20) 1.524(5) . . yes
P(4) F(21) 1.625(5) . . yes
P(4) F(22) 1.532(5) . . yes
P(4) F(23) 1.497(7) . . yes
P(4) F(24) 1.628(6) . . yes
P(4) F(25) 0.98(1) . . yes
P(4) F(26) 2.10(2) . 1_455 yes
P(4) F(27) 2.09(2) . 1_455 yes
F(19) F(25) 1.66(1) . . yes
F(19) F(26) 1.32(2) . 1_455 yes
F(23) F(25) 1.55(1) . . yes
F(23) F(27) 1.48(2) . 1_455 yes
F(24) F(25) 0.92(1) . . yes
F(25) F(26) 1.49(2) . 1_455 yes
F(25) F(27) 1.37(2) . 1_455 yes
O(1) C(85) 1.402(7) . . yes
O(2) C(86) 1.422(7) . . yes
O(3) C(87) 1.50(1) . . yes
O(4) C(88) 1.52(1) . . yes
N(1) C(1) 1.338(6) . . yes
N(1) C(5) 1.365(5) . . yes
N(2) C(6) 1.521(6) . . yes
N(2) C(7) 1.500(6) . . yes
N(2) C(13) 1.513(6) . . yes
N(3) C(8) 1.344(5) . . yes
N(3) C(12) 1.365(6) . . yes
N(4) C(14) 1.346(6) . . yes
N(4) C(18) 1.331(6) . . yes
N(5) C(19) 1.356(6) . . yes
N(5) C(23) 1.352(6) . . yes
N(6) C(24) 1.503(5) . . yes
N(6) C(25) 1.508(5) . . yes
N(6) C(31) 1.487(5) . . yes
N(7) C(26) 1.362(6) . . yes
N(7) C(30) 1.361(6) . . yes
N(8) C(32) 1.339(6) . . yes
N(8) C(36) 1.332(6) . . yes
N(9) C(43) 1.344(6) . . yes
N(9) C(47) 1.375(6) . . yes
N(10) C(48) 1.505(6) . . yes
N(10) C(49) 1.503(6) . . yes
N(10) C(55) 1.514(6) . . yes
N(11) C(50) 1.351(6) . . yes
N(11) C(54) 1.353(6) . . yes
N(12) C(56) 1.350(6) . . yes
N(12) C(60) 1.347(6) . . yes
N(13) C(61) 1.349(6) . . yes
N(13) C(65) 1.341(6) . . yes
N(14) C(66) 1.499(6) . . yes
N(14) C(67) 1.512(6) . . yes
N(14) C(73) 1.505(6) . . yes
N(15) C(68) 1.355(6) . . yes
N(15) C(72) 1.378(6) . . yes
N(16) C(74) 1.339(6) . . yes
N(16) C(78) 1.333(6) . . yes
C(1) C(2) 1.375(6) . . yes
C(2) C(3) 1.380(7) . . yes
C(3) C(4) 1.384(7) . . yes
C(4) C(5) 1.389(7) . . yes
C(4) C(37) 1.520(8) . . yes
C(5) C(6) 1.508(6) . . yes
C(7) C(8) 1.503(6) . . yes
C(8) C(9) 1.386(6) . . yes
C(9) C(10) 1.388(7) . . yes
C(9) C(38) 1.501(7) . . yes
C(10) C(11) 1.377(6) . . yes
C(11) C(12) 1.375(6) . . yes
C(13) C(14) 1.511(6) . . yes
C(14) C(15) 1.395(6) . . yes
C(15) C(16) 1.395(7) . . yes
C(15) C(39) 1.517(7) . . yes
C(16) C(17) 1.386(7) . . yes
C(17) C(18) 1.388(7) . . yes
C(19) C(20) 1.374(7) . . yes
C(20) C(21) 1.370(8) . . yes
C(21) C(22) 1.397(7) . . yes
C(22) C(23) 1.390(6) . . yes
C(22) C(40) 1.490(7) . . yes
C(23) C(24) 1.503(6) . . yes
C(25) C(26) 1.493(6) . . yes
C(26) C(27) 1.387(6) . . yes
C(27) C(28) 1.393(6) . . yes
C(27) C(41) 1.501(7) . . yes
C(28) C(29) 1.386(7) . . yes
C(29) C(30) 1.369(6) . . yes
C(31) C(32) 1.517(6) . . yes
C(32) C(33) 1.381(6) . . yes
C(33) C(34) 1.395(7) . . yes
C(33) C(42) 1.510(7) . . yes
C(34) C(35) 1.375(8) . . yes
C(35) C(36) 1.372(7) . . yes
C(43) C(44) 1.369(6) . . yes
C(44) C(45) 1.374(7) . . yes
C(45) C(46) 1.383(7) . . yes
C(46) C(47) 1.384(6) . . yes
C(46) C(79) 1.495(8) . . yes
C(47) C(48) 1.499(6) . . yes
C(49) C(50) 1.510(6) . . yes
C(50) C(51) 1.392(6) . . yes
C(51) C(52) 1.392(7) . . yes
C(51) C(80) 1.514(7) . . yes
C(52) C(53) 1.383(6) . . yes
C(53) C(54) 1.372(6) . . yes
C(55) C(56) 1.506(6) . . yes
C(56) C(57) 1.403(6) . . yes
C(57) C(58) 1.384(7) . . yes
C(57) C(81) 1.503(7) . . yes
C(58) C(59) 1.383(7) . . yes
C(59) C(60) 1.388(7) . . yes
C(61) C(62) 1.380(7) . . yes
C(62) C(63) 1.388(9) . . yes
C(63) C(64) 1.383(8) . . yes
C(64) C(65) 1.409(6) . . yes
C(64) C(82) 1.507(8) . . yes
C(65) C(66) 1.509(7) . . yes
C(67) C(68) 1.493(6) . . yes
C(68) C(69) 1.389(6) . . yes
C(69) C(70) 1.388(7) . . yes
C(69) C(83) 1.503(7) . . yes
C(70) C(71) 1.388(7) . . yes
C(71) C(72) 1.366(7) . . yes
C(73) C(74) 1.518(6) . . yes
C(74) C(75) 1.390(7) . . yes
C(75) C(76) 1.393(7) . . yes
C(75) C(84) 1.514(7) . . yes
C(76) C(77) 1.365(8) . . yes
C(77) C(78) 1.364(8) . . yes

loop_
_geom_contact_atom_site_label_1
_geom_contact_atom_site_label_2
_geom_contact_distance
_geom_contact_site_symmetry_1
_geom_contact_site_symmetry_2
_geom_contact_publ_flag
F(1) C(3) 3.593(6) . 2_656 ?
F(2) N(16) 3.444(5) . 4_555 ?
F(2) C(83) 3.499(6) . 4_555 ?
F(2) C(66) 3.543(6) . 4_555 ?
F(3) C(63) 3.392(6) . 2_556 ?
F(3) C(37) 3.411(7) . 2_656 ?
F(3) C(3) 3.524(6) . 2_656 ?
F(3) C(82) 3.590(7) . 4_555 ?
F(4) C(83) 3.285(6) . 4_555 ?
F(4) C(34) 3.303(6) . 4_455 ?
F(6) C(83) 3.530(6) . 4_555 ?
F(8) C(28) 3.432(6) . 3_656 ?
F(8) C(29) 3.573(6) . 3_656 ?
F(9) C(56) 3.227(5) . 3_656 ?
F(9) C(29) 3.298(5) . 3_656 ?
F(9) C(55) 3.355(5) . 3_656 ?
F(9) C(57) 3.475(5) . 3_656 ?
F(10) C(55) 3.162(6) . 3_656 ?
F(10) C(65) 3.165(5) . 3_656 ?
F(10) C(66) 3.178(6) . 3_656 ?
F(10) C(64) 3.322(6) . 3_656 ?
F(10) C(82) 3.514(6) . 3_656 ?
F(10) C(73) 3.528(6) . 3_656 ?
F(11) C(87) 3.18(1) . 4_554 ?
F(11) C(80) 3.324(7) . 4_554 ?
F(11) C(81) 3.328(6) . 3_656 ?
F(11) C(52) 3.428(6) . 4_554 ?
F(13) C(88) 3.48(1) . 2_556 ?
F(14) C(44) 3.009(6) . 3_666 ?
F(15) C(71) 3.213(5) . 1_655 ?
F(16) C(85) 3.185(7) . 3_766 ?
F(16) C(44) 3.426(6) . 3_666 ?
F(16) C(43) 3.550(6) . 3_666 ?
F(16) C(70) 3.570(6) . 1_655 ?
F(17) C(38) 3.453(7) . 2_656 ?
F(17) C(67) 3.471(6) . 3_666 ?
F(17) C(83) 3.547(6) . 3_666 ?
F(18) C(10) 3.332(6) . 2_656 ?
F(19) C(76) 3.166(8) . 4_455 ?
F(20) C(21) 3.403(7) . 2_546 ?
F(20) C(45) 3.423(7) . 2_546 ?
F(20) C(79) 3.455(8) . 2_546 ?
F(21) N(8) 3.352(6) . 4_455 ?
F(21) C(41) 3.384(7) . 4_455 ?
F(21) C(36) 3.446(7) . 4_455 ?
F(26) C(76) 3.36(2) . 4_555 ?
F(27) O(4) 2.98(2) . 1_655 ?
F(27) C(61) 3.03(2) . 1_655 ?
F(27) C(62) 3.29(2) . 1_655 ?
O(1) C(54) 3.278(6) . 1_655 ?
O(1) C(59) 3.398(6) . 2_656 ?
O(1) C(53) 3.510(6) . 1_655 ?
O(2) C(12) 3.309(6) . 3_656 ?
O(2) C(17) 3.531(6) . 4_454 ?
O(3) C(34) 3.150(8) . 4_455 ?
O(3) C(35) 3.437(8) . 4_455 ?
O(4) C(77) 3.286(8) . 4_455 ?
O(4) C(76) 3.295(8) . 4_455 ?
N(8) C(80) 3.476(6) . 4_554 ?
C(11) C(16) 3.380(7) . 2_646 ?
C(17) C(53) 3.405(7) . 1_655 ?
C(17) C(77) 3.534(8) . 4_555 ?
C(18) C(53) 3.417(6) . 1_655 ?
C(21) C(88) 3.52(1) . 2_556 ?
C(33) C(70) 3.589(6) . 1_655 ?
C(34) C(70) 3.524(7) . 1_655 ?
C(34) C(87) 3.53(1) . 4_554 ?
C(35) C(80) 3.526(7) . 4_554 ?
C(36) C(80) 3.283(7) . 4_554 ?
C(37) C(62) 3.561(8) . 1_655 ?
C(38) C(77) 3.398(8) . 4_555 ?
C(38) C(88) 3.49(1) . 1_655 ?
C(39) C(88) 3.51(1) . 2_556 ?
C(45) C(81) 3.590(7) . 2_556 ?
C(53) C(58) 3.419(7) . 2_556 ?
C(63) C(87) 3.58(1) . 2_546 ?
C(83) C(85) 3.574(7) . 3_666 ?

loop_
_geom_torsion_atom_site_label_1
_geom_torsion_atom_site_label_2
_geom_torsion_atom_site_label_3
_geom_torsion_atom_site_label_4
_geom_torsion
_geom_torsion_site_symmetry_1
_geom_torsion_site_symmetry_2
_geom_torsion_site_symmetry_3
_geom_torsion_site_symmetry_4
_geom_torsion_publ_flag
Ru(1) N(1) C(1) C(2) -174.6(3) 1_555 1_555 1_555 1_555 yes
Ru(1) N(1) C(5) C(4) 175.5(4) 1_555 1_555 1_555 1_555 yes
Ru(1) N(1) C(5) C(6) -8.7(5) 1_555 1_555 1_555 1_555 yes
Ru(1) N(2) C(6) C(5) -15.0(4) 1_555 1_555 1_555 1_555 yes
Ru(1) N(2) C(7) C(8) 39.6(4) 1_555 1_555 1_555 1_555 yes
Ru(1) N(2) C(13) C(14) 168.8(3) 1_555 1_555 1_555 1_555 yes
Ru(1) N(3) C(8) C(7) 9.9(5) 1_555 1_555 1_555 1_555 yes
Ru(1) N(3) C(8) C(9) -170.9(3) 1_555 1_555 1_555 1_555 yes
Ru(1) N(3) C(12) C(11) 169.6(3) 1_555 1_555 1_555 1_555 yes
Ru(1) N(5) C(19) C(20) -177.3(3) 1_555 1_555 1_555 1_555 yes
Ru(1) N(5) C(23) C(22) 175.2(3) 1_555 1_555 1_555 1_555 yes
Ru(1) N(5) C(23) C(24) -10.7(5) 1_555 1_555 1_555 1_555 yes
Ru(1) N(6) C(24) C(23) -14.1(4) 1_555 1_555 1_555 1_555 yes
Ru(1) N(6) C(25) C(26) 40.0(4) 1_555 1_555 1_555 1_555 yes
Ru(1) N(6) C(31) C(32) 176.5(3) 1_555 1_555 1_555 1_555 yes
Ru(1) N(7) C(26) C(25) 6.1(4) 1_555 1_555 1_555 1_555 yes
Ru(1) N(7) C(26) C(27) -174.5(3) 1_555 1_555 1_555 1_555 yes
Ru(1) N(7) C(30) C(29) 174.3(3) 1_555 1_555 1_555 1_555 yes
Ru(2) N(9) C(43) C(44) 175.7(3) 1_555 1_555 1_555 1_555 yes
Ru(2) N(9) C(47) C(46) -178.4(4) 1_555 1_555 1_555 1_555 yes
Ru(2) N(9) C(47) C(48) 7.1(5) 1_555 1_555 1_555 1_555 yes
Ru(2) N(10) C(48) C(47) 15.5(4) 1_555 1_555 1_555 1_555 yes
Ru(2) N(10) C(49) C(50) -40.4(4) 1_555 1_555 1_555 1_555 yes
Ru(2) N(10) C(55) C(56) -171.8(3) 1_555 1_555 1_555 1_555 yes
Ru(2) N(11) C(50) C(49) -10.3(5) 1_555 1_555 1_555 1_555 yes
Ru(2) N(11) C(50) C(51) 169.1(3) 1_555 1_555 1_555 1_555 yes
Ru(2) N(11) C(54) C(53) -167.2(3) 1_555 1_555 1_555 1_555 yes
Ru(2) N(13) C(61) C(62) -177.7(4) 1_555 1_555 1_555 1_555 yes
Ru(2) N(13) C(65) C(64) 179.7(3) 1_555 1_555 1_555 1_555 yes
Ru(2) N(13) C(65) C(66) -0.9(5) 1_555 1_555 1_555 1_555 yes
Ru(2) N(14) C(66) C(65) -8.5(4) 1_555 1_555 1_555 1_555 yes
Ru(2) N(14) C(67) C(68) -45.8(4) 1_555 1_555 1_555 1_555 yes
Ru(2) N(14) C(73) C(74) -156.5(3) 1_555 1_555 1_555 1_555 yes
Ru(2) N(15) C(68) C(67) 2.1(4) 1_555 1_555 1_555 1_555 yes
Ru(2) N(15) C(68) C(69) -178.6(3) 1_555 1_555 1_555 1_555 yes
Ru(2) N(15) C(72) C(71) 179.2(3) 1_555 1_555 1_555 1_555 yes
P(4) F(19) F(25) F(23) -69.9(7) 1_555 1_555 1_555 1_555 yes
P(4) F(19) F(25) F(24) 108(1) 1_555 1_555 1_555 1_555 yes
P(4) F(19) F(25) F(26) 167(1) 1_555 1_555 1_555 1_455 yes
P(4) F(19) F(25) F(27) -117(1) 1_555 1_555 1_555 1_455 yes
P(4) F(19) F(26) F(25) -7.3(8) 1_555 1_555 1_455 1_555 yes
P(4) F(23) F(25) F(19) 68.1(6) 1_555 1_555 1_555 1_555 yes
P(4) F(23) F(25) F(24) -108(2) 1_555 1_555 1_555 1_555 yes
P(4) F(23) F(25) F(26) 110(1) 1_555 1_555 1_555 1_455 yes
P(4) F(23) F(25) F(27) -158(1) 1_555 1_555 1_555 1_455 yes
P(4) F(23) F(27) F(25) 12.8(8) 1_555 1_555 1_455 1_555 yes
P(4) F(24) F(25) F(19) -80(1) 1_555 1_555 1_555 1_555 yes
P(4) F(24) F(25) F(23) 95(2) 1_555 1_555 1_555 1_555 yes
P(4) F(24) F(25) F(26) -121(1) 1_555 1_555 1_555 1_455 yes
P(4) F(24) F(25) F(27) 138(1) 1_555 1_555 1_555 1_455 yes
P(4) F(25) F(19) F(26) -167(1) 1_555 1_555 1_555 1_455 yes
P(4) F(25) F(23) F(27) 158(1) 1_555 1_555 1_555 1_455 yes
P(4) F(25) F(26) F(19) 12(1) 1_555 1_555 1_455 1_555 yes
P(4) F(25) F(27) F(23) -24(1) 1_555 1_555 1_455 1_555 yes
P(4) F(26) F(19) F(25) 7.3(8) 1_555 1_455 1_555 1_555 yes
P(4) F(26) F(25) F(19) -12(1) 1_555 1_455 1_555 1_555 yes
P(4) F(26) F(25) F(23) -74(1) 1_555 1_455 1_555 1_555 yes
P(4) F(26) F(25) F(24) 123(1) 1_555 1_455 1_555 1_555 yes
P(4) F(26) F(25) F(27) -136(1) 1_555 1_455 1_555 1_455 yes
P(4) F(27) F(23) F(25) -12.8(8) 1_555 1_455 1_555 1_555 yes
P(4) F(27) F(25) F(19) 82(1) 1_555 1_455 1_555 1_555 yes
P(4) F(27) F(25) F(23) 24(1) 1_555 1_455 1_555 1_555 yes
P(4) F(27) F(25) F(24) -133(1) 1_555 1_455 1_555 1_555 yes
P(4) F(27) F(25) F(26) 129(1) 1_555 1_455 1_555 1_455 yes
F(19) P(4) F(23) F(25) -78.3(7) 1_555 1_555 1_555 1_555 yes
F(19) P(4) F(23) F(27) -95.4(9) 1_555 1_555 1_555 1_455 yes
F(19) P(4) F(24) F(25) 57(1) 1_555 1_555 1_555 1_555 yes
F(19) P(4) F(25) F(23) 90.4(5) 1_555 1_555 1_555 1_555 yes
F(19) P(4) F(25) F(24) -120(1) 1_555 1_555 1_555 1_555 yes
F(19) P(4) F(25) F(26) -10(1) 1_555 1_555 1_555 1_455 yes
F(19) P(4) F(25) F(27) 113(1) 1_555 1_555 1_555 1_455 yes
F(19) P(4) F(26) F(25) 163(1) 1_555 1_555 1_455 1_555 yes
F(19) P(4) F(27) F(23) 84.1(8) 1_555 1_555 1_455 1_555 yes
F(19) P(4) F(27) F(25) -64(1) 1_555 1_555 1_455 1_555 yes
F(19) F(25) P(4) F(20) 80.8(5) 1_555 1_555 1_555 1_555 yes
F(19) F(25) P(4) F(21) -55(1) 1_555 1_555 1_555 1_555 yes
F(19) F(25) P(4) F(22) -179.1(4) 1_555 1_555 1_555 1_555 yes
F(19) F(25) P(4) F(23) -90.4(5) 1_555 1_555 1_555 1_555 yes
F(19) F(25) P(4) F(24) 120(1) 1_555 1_555 1_555 1_555 yes
F(19) F(25) P(4) F(26) 10(1) 1_555 1_555 1_555 1_455 yes
F(19) F(25) P(4) F(27) -113(1) 1_555 1_555 1_555 1_455 yes
F(19) F(25) F(23) F(27) -133(1) 1_555 1_555 1_555 1_455 yes
F(19) F(25) F(27) F(23) 57(1) 1_555 1_555 1_455 1_555 yes
F(19) F(26) P(4) F(20) 78.2(8) 1_555 1_455 1_555 1_555 yes
F(19) F(26) P(4) F(21) -11(1) 1_555 1_455 1_555 1_555 yes
F(19) F(26) P(4) F(22) -179.3(6) 1_555 1_455 1_555 1_555 yes
F(19) F(26) P(4) F(23) -91.9(8) 1_555 1_455 1_555 1_555 yes
F(19) F(26) P(4) F(24) 162(1) 1_555 1_455 1_555 1_555 yes
F(19) F(26) P(4) F(25) -163(1) 1_555 1_455 1_555 1_555 yes
F(19) F(26) P(4) F(27) -133(1) 1_555 1_455 1_555 1_455 yes
F(19) F(26) F(25) F(23) -61.3(10) 1_555 1_455 1_555 1_555 yes
F(19) F(26) F(25) F(24) 136(1) 1_555 1_455 1_555 1_555 yes
F(19) F(26) F(25) F(27) -123(1) 1_555 1_455 1_555 1_455 yes
F(20) P(4) F(19) F(25) -112.8(8) 1_555 1_555 1_555 1_555 yes
F(20) P(4) F(19) F(26) -102.0(8) 1_555 1_555 1_555 1_455 yes
F(20) P(4) F(23) F(25) -124(2) 1_555 1_555 1_555 1_555 yes
F(20) P(4) F(23) F(27) -141(2) 1_555 1_555 1_555 1_455 yes
F(20) P(4) F(24) F(25) 143(1) 1_555 1_555 1_555 1_555 yes
F(20) P(4) F(25) F(23) 171.2(4) 1_555 1_555 1_555 1_555 yes
F(20) P(4) F(25) F(24) -39(1) 1_555 1_555 1_555 1_555 yes
F(20) P(4) F(25) F(26) 70(1) 1_555 1_555 1_555 1_455 yes
F(20) P(4) F(25) F(27) -166(1) 1_555 1_555 1_555 1_455 yes
F(20) P(4) F(26) F(25) -118(1) 1_555 1_555 1_455 1_555 yes
F(20) P(4) F(27) F(23) 169.7(6) 1_555 1_555 1_455 1_555 yes
F(20) P(4) F(27) F(25) 21(2) 1_555 1_555 1_455 1_555 yes
F(21) P(4) F(19) F(25) 160.2(8) 1_555 1_555 1_555 1_555 yes
F(21) P(4) F(19) F(26) 171.1(8) 1_555 1_555 1_555 1_455 yes
F(21) P(4) F(23) F(25) -166.4(7) 1_555 1_555 1_555 1_555 yes
F(21) P(4) F(23) F(27) 176.5(9) 1_555 1_555 1_555 1_455 yes
F(21) P(4) F(24) F(25) 163(2) 1_555 1_555 1_555 1_555 yes
F(21) P(4) F(25) F(23) 34(1) 1_555 1_555 1_555 1_555 yes
F(21) P(4) F(25) F(24) -175.8(8) 1_555 1_555 1_555 1_555 yes
F(21) P(4) F(25) F(26) -66(2) 1_555 1_555 1_555 1_455 yes
F(21) P(4) F(25) F(27) 57(2) 1_555 1_555 1_555 1_455 yes
F(21) P(4) F(26) F(25) 152(1) 1_555 1_555 1_455 1_555 yes
F(21) P(4) F(27) F(23) -4(1) 1_555 1_555 1_455 1_555 yes
F(21) P(4) F(27) F(25) -152(1) 1_555 1_555 1_455 1_555 yes
F(22) P(4) F(19) F(25) 160(7) 1_555 1_555 1_555 1_555 yes
F(22) P(4) F(19) F(26) 171(7) 1_555 1_555 1_555 1_455 yes
F(22) P(4) F(23) F(25) 104.5(7) 1_555 1_555 1_555 1_555 yes
F(22) P(4) F(23) F(27) 87.4(9) 1_555 1_555 1_555 1_455 yes
F(22) P(4) F(24) F(25) -122(1) 1_555 1_555 1_555 1_555 yes
F(22) P(4) F(25) F(23) -88.7(5) 1_555 1_555 1_555 1_555 yes
F(22) P(4) F(25) F(24) 60(1) 1_555 1_555 1_555 1_555 yes
F(22) P(4) F(25) F(26) 170(1) 1_555 1_555 1_555 1_455 yes
F(22) P(4) F(25) F(27) -65(1) 1_555 1_555 1_555 1_455 yes
F(22) P(4) F(26) F(25) -15(1) 1_555 1_555 1_455 1_555 yes
F(22) P(4) F(27) F(23) -93.8(8) 1_555 1_555 1_455 1_555 yes
F(22) P(4) F(27) F(25) 117(1) 1_555 1_555 1_455 1_555 yes
F(23) P(4) F(19) F(25) 74.3(9) 1_555 1_555 1_555 1_555 yes
F(23) P(4) F(19) F(26) 85.2(9) 1_555 1_555 1_555 1_455 yes
F(23) P(4) F(24) F(25) -29(1) 1_555 1_555 1_555 1_555 yes
F(23) P(4) F(25) F(24) 149(1) 1_555 1_555 1_555 1_555 yes
F(23) P(4) F(25) F(26) -100(1) 1_555 1_555 1_555 1_455 yes
F(23) P(4) F(25) F(27) 22(1) 1_555 1_555 1_555 1_455 yes
F(23) P(4) F(26) F(25) 71(1) 1_555 1_555 1_455 1_555 yes
F(23) P(4) F(27) F(25) -148(1) 1_555 1_555 1_455 1_555 yes
F(23) F(25) P(4) F(24) -149(1) 1_555 1_555 1_555 1_555 yes
F(23) F(25) P(4) F(26) 100(1) 1_555 1_555 1_555 1_455 yes
F(23) F(25) P(4) F(27) -22(1) 1_555 1_555 1_555 1_455 yes
F(23) F(25) F(19) F(26) 122(1) 1_555 1_555 1_555 1_455 yes
F(23) F(27) P(4) F(24) 177(1) 1_555 1_455 1_555 1_555 yes
F(23) F(27) P(4) F(25) 148(1) 1_555 1_455 1_555 1_555 yes
F(23) F(27) P(4) F(26) 111(1) 1_555 1_455 1_555 1_455 yes
F(23) F(27) F(25) F(24) -158(1) 1_555 1_455 1_555 1_555 yes
F(23) F(27) F(25) F(26) 105(1) 1_555 1_455 1_555 1_455 yes
F(24) P(4) F(19) F(25) -25.7(8) 1_555 1_555 1_555 1_555 yes
F(24) P(4) F(19) F(26) -14.9(9) 1_555 1_555 1_555 1_455 yes
F(24) P(4) F(23) F(25) 15.1(7) 1_555 1_555 1_555 1_555 yes
F(24) P(4) F(23) F(27) -2.1(9) 1_555 1_555 1_555 1_455 yes
F(24) P(4) F(25) F(26) 109(1) 1_555 1_555 1_555 1_455 yes
F(24) P(4) F(25) F(27) -126(2) 1_555 1_555 1_555 1_455 yes
F(24) P(4) F(26) F(25) -34(1) 1_555 1_555 1_455 1_555 yes
F(24) P(4) F(27) F(25) 29(1) 1_555 1_555 1_455 1_555 yes
F(24) F(25) P(4) F(26) -109(1) 1_555 1_555 1_555 1_455 yes
F(24) F(25) P(4) F(27) 126(2) 1_555 1_555 1_555 1_455 yes
F(24) F(25) F(19) F(26) -59(1) 1_555 1_555 1_555 1_455 yes
F(24) F(25) F(23) F(27) 49(2) 1_555 1_555 1_555 1_455 yes
F(25) P(4) F(19) F(26) 10(1) 1_555 1_555 1_555 1_455 yes
F(25) P(4) F(23) F(27) -17(1) 1_555 1_555 1_555 1_455 yes
F(25) F(19) P(4) F(26) -10(1) 1_555 1_555 1_555 1_455 yes
F(25) F(19) P(4) F(27) 29.7(9) 1_555 1_555 1_555 1_455 yes
F(25) F(23) P(4) F(26) -39.4(8) 1_555 1_555 1_555 1_455 yes
F(25) F(23) P(4) F(27) 17(1) 1_555 1_555 1_555 1_455 yes
F(25) F(24) P(4) F(26) 46(1) 1_555 1_555 1_555 1_455 yes
F(25) F(24) P(4) F(27) -31(1) 1_555 1_555 1_555 1_455 yes
F(25) F(26) P(4) F(27) 30(1) 1_555 1_455 1_555 1_455 yes
F(25) F(27) P(4) F(26) -36(1) 1_555 1_455 1_555 1_455 yes
N(1) Ru(1) N(2) C(6) 8.5(3) 1_555 1_555 1_555 1_555 yes
N(1) Ru(1) N(2) C(7) -109.0(3) 1_555 1_555 1_555 1_555 yes
N(1) Ru(1) N(2) C(13) 133.1(3) 1_555 1_555 1_555 1_555 yes
N(1) Ru(1) N(3) C(8) 94.3(3) 1_555 1_555 1_555 1_555 yes
N(1) Ru(1) N(3) C(12) -70.8(3) 1_555 1_555 1_555 1_555 yes
N(1) Ru(1) N(5) C(19) -117(1) 1_555 1_555 1_555 1_555 yes
N(1) Ru(1) N(5) C(23) 66(1) 1_555 1_555 1_555 1_555 yes
N(1) Ru(1) N(6) C(24) -168.1(2) 1_555 1_555 1_555 1_555 yes
N(1) Ru(1) N(6) C(25) 73.1(3) 1_555 1_555 1_555 1_555 yes
N(1) Ru(1) N(6) C(31) -43.7(3) 1_555 1_555 1_555 1_555 yes
N(1) Ru(1) N(7) C(26) -79.4(3) 1_555 1_555 1_555 1_555 yes
N(1) Ru(1) N(7) C(30) 112.2(3) 1_555 1_555 1_555 1_555 yes
N(1) C(1) C(2) C(3) 0.5(7) 1_555 1_555 1_555 1_555 yes
N(1) C(5) C(4) C(3) -0.9(7) 1_555 1_555 1_555 1_555 yes
N(1) C(5) C(4) C(37) 177.5(5) 1_555 1_555 1_555 1_555 yes
N(1) C(5) C(6) N(2) 16.3(6) 1_555 1_555 1_555 1_555 yes
N(2) Ru(1) N(1) C(1) 174.1(4) 1_555 1_555 1_555 1_555 yes
N(2) Ru(1) N(1) C(5) -0.3(3) 1_555 1_555 1_555 1_555 yes
N(2) Ru(1) N(3) C(8) 10.2(3) 1_555 1_555 1_555 1_555 yes
N(2) Ru(1) N(3) C(12) -154.9(3) 1_555 1_555 1_555 1_555 yes
N(2) Ru(1) N(5) C(19) -78.7(3) 1_555 1_555 1_555 1_555 yes
N(2) Ru(1) N(5) C(23) 105.9(3) 1_555 1_555 1_555 1_555 yes
N(2) Ru(1) N(6) C(24) -84.5(3) 1_555 1_555 1_555 1_555 yes
N(2) Ru(1) N(6) C(25) 156.7(2) 1_555 1_555 1_555 1_555 yes
N(2) Ru(1) N(6) C(31) 39.9(3) 1_555 1_555 1_555 1_555 yes
N(2) Ru(1) N(7) C(26) 134(1) 1_555 1_555 1_555 1_555 yes
N(2) Ru(1) N(7) C(30) -33(1) 1_555 1_555 1_555 1_555 yes
N(2) C(6) C(5) C(4) -167.7(4) 1_555 1_555 1_555 1_555 yes
N(2) C(7) C(8) N(3) -34.1(5) 1_555 1_555 1_555 1_555 yes
N(2) C(7) C(8) C(9) 146.7(4) 1_555 1_555 1_555 1_555 yes
N(2) C(13) C(14) N(4) 66.4(5) 1_555 1_555 1_555 1_555 yes
N(2) C(13) C(14) C(15) -115.2(5) 1_555 1_555 1_555 1_555 yes
N(3) Ru(1) N(1) C(1) 94.3(4) 1_555 1_555 1_555 1_555 yes
N(3) Ru(1) N(1) C(5) -80.2(3) 1_555 1_555 1_555 1_555 yes
N(3) Ru(1) N(2) C(6) 90.7(3) 1_555 1_555 1_555 1_555 yes
N(3) Ru(1) N(2) C(7) -26.7(3) 1_555 1_555 1_555 1_555 yes
N(3) Ru(1) N(2) C(13) -144.7(3) 1_555 1_555 1_555 1_555 yes
N(3) Ru(1) N(5) C(19) 0.6(4) 1_555 1_555 1_555 1_555 yes
N(3) Ru(1) N(5) C(23) -174.7(3) 1_555 1_555 1_555 1_555 yes
N(3) Ru(1) N(6) C(24) 148(1) 1_555 1_555 1_555 1_555 yes
N(3) Ru(1) N(6) C(25) 30(1) 1_555 1_555 1_555 1_555 yes
N(3) Ru(1) N(6) C(31) -86(1) 1_555 1_555 1_555 1_555 yes
N(3) Ru(1) N(7) C(26) -162.0(3) 1_555 1_555 1_555 1_555 yes
N(3) Ru(1) N(7) C(30) 29.6(3) 1_555 1_555 1_555 1_555 yes
N(3) C(8) C(9) C(10) 2.3(7) 1_555 1_555 1_555 1_555 yes
N(3) C(8) C(9) C(38) -177.6(4) 1_555 1_555 1_555 1_555 yes
N(3) C(12) C(11) C(10) -1.7(7) 1_555 1_555 1_555 1_555 yes
N(4) C(14) C(15) C(16) -2.0(7) 1_555 1_555 1_555 1_555 yes
N(4) C(14) C(15) C(39) 176.7(4) 1_555 1_555 1_555 1_555 yes
N(4) C(18) C(17) C(16) -0.9(7) 1_555 1_555 1_555 1_555 yes
N(5) Ru(1) N(1) C(1) -146(1) 1_555 1_555 1_555 1_555 yes
N(5) Ru(1) N(1) C(5) 39(1) 1_555 1_555 1_555 1_555 yes
N(5) Ru(1) N(2) C(6) -168.0(3) 1_555 1_555 1_555 1_555 yes
N(5) Ru(1) N(2) C(7) 74.6(3) 1_555 1_555 1_555 1_555 yes
N(5) Ru(1) N(2) C(13) -43.4(3) 1_555 1_555 1_555 1_555 yes
N(5) Ru(1) N(3) C(8) -80.8(3) 1_555 1_555 1_555 1_555 yes
N(5) Ru(1) N(3) C(12) 114.2(3) 1_555 1_555 1_555 1_555 yes
N(5) Ru(1) N(6) C(24) 6.8(2) 1_555 1_555 1_555 1_555 yes
N(5) Ru(1) N(6) C(25) -111.9(3) 1_555 1_555 1_555 1_555 yes
N(5) Ru(1) N(6) C(31) 131.3(3) 1_555 1_555 1_555 1_555 yes
N(5) Ru(1) N(7) C(26) 97.3(3) 1_555 1_555 1_555 1_555 yes
N(5) Ru(1) N(7) C(30) -71.1(3) 1_555 1_555 1_555 1_555 yes
N(5) C(19) C(20) C(21) 3.0(7) 1_555 1_555 1_555 1_555 yes
N(5) C(23) C(22) C(21) 1.8(6) 1_555 1_555 1_555 1_555 yes
N(5) C(23) C(22) C(40) -179.3(4) 1_555 1_555 1_555 1_555 yes
N(5) C(23) C(24) N(6) 17.1(5) 1_555 1_555 1_555 1_555 yes
N(6) Ru(1) N(1) C(1) -82.0(4) 1_555 1_555 1_555 1_555 yes
N(6) Ru(1) N(1) C(5) 103.6(3) 1_555 1_555 1_555 1_555 yes
N(6) Ru(1) N(2) C(6) -84.9(3) 1_555 1_555 1_555 1_555 yes
N(6) Ru(1) N(2) C(7) 157.7(2) 1_555 1_555 1_555 1_555 yes
N(6) Ru(1) N(2) C(13) 39.8(3) 1_555 1_555 1_555 1_555 yes
N(6) Ru(1) N(3) C(8) 137(1) 1_555 1_555 1_555 1_555 yes
N(6) Ru(1) N(3) C(12) -27(1) 1_555 1_555 1_555 1_555 yes
N(6) Ru(1) N(5) C(19) 177.2(3) 1_555 1_555 1_555 1_555 yes
N(6) Ru(1) N(5) C(23) 1.9(3) 1_555 1_555 1_555 1_555 yes
N(6) Ru(1) N(7) C(26) 13.3(3) 1_555 1_555 1_555 1_555 yes
N(6) Ru(1) N(7) C(30) -155.0(3) 1_555 1_555 1_555 1_555 yes
N(6) C(24) C(23) C(22) -168.6(4) 1_555 1_555 1_555 1_555 yes
N(6) C(25) C(26) N(7) -31.7(5) 1_555 1_555 1_555 1_555 yes
N(6) C(25) C(26) C(27) 148.8(4) 1_555 1_555 1_555 1_555 yes
N(6) C(31) C(32) N(8) 24.1(6) 1_555 1_555 1_555 1_555 yes
N(6) C(31) C(32) C(33) -159.5(4) 1_555 1_555 1_555 1_555 yes
N(7) Ru(1) N(1) C(1) -2.7(4) 1_555 1_555 1_555 1_555 yes
N(7) Ru(1) N(1) C(5) -177.1(3) 1_555 1_555 1_555 1_555 yes
N(7) Ru(1) N(2) C(6) 154(1) 1_555 1_555 1_555 1_555 yes
N(7) Ru(1) N(2) C(7) 37(1) 1_555 1_555 1_555 1_555 yes
N(7) Ru(1) N(2) C(13) -80(1) 1_555 1_555 1_555 1_555 yes
N(7) Ru(1) N(3) C(8) -164.7(3) 1_555 1_555 1_555 1_555 yes
N(7) Ru(1) N(3) C(12) 30.2(3) 1_555 1_555 1_555 1_555 yes
N(7) Ru(1) N(5) C(19) 97.9(3) 1_555 1_555 1_555 1_555 yes
N(7) Ru(1) N(5) C(23) -77.5(3) 1_555 1_555 1_555 1_555 yes
N(7) Ru(1) N(6) C(24) 90.6(3) 1_555 1_555 1_555 1_555 yes
N(7) Ru(1) N(6) C(25) -28.2(2) 1_555 1_555 1_555 1_555 yes
N(7) Ru(1) N(6) C(31) -145.0(3) 1_555 1_555 1_555 1_555 yes
N(7) C(26) C(27) C(28) 0.4(6) 1_555 1_555 1_555 1_555 yes
N(7) C(26) C(27) C(41) -178.9(4) 1_555 1_555 1_555 1_555 yes
N(7) C(30) C(29) C(28) -1.7(7) 1_555 1_555 1_555 1_555 yes
N(8) C(32) C(33) C(34) 3.0(7) 1_555 1_555 1_555 1_555 yes
N(8) C(32) C(33) C(42) -176.9(4) 1_555 1_555 1_555 1_555 yes
N(8) C(36) C(35) C(34) 1.7(8) 1_555 1_555 1_555 1_555 yes
N(9) Ru(2) N(10) C(48) -9.3(3) 1_555 1_555 1_555 1_555 yes
N(9) Ru(2) N(10) C(49) 108.9(3) 1_555 1_555 1_555 1_555 yes
N(9) Ru(2) N(10) C(55) -133.4(3) 1_555 1_555 1_555 1_555 yes
N(9) Ru(2) N(11) C(50) -93.9(3) 1_555 1_555 1_555 1_555 yes
N(9) Ru(2) N(11) C(54) 70.4(3) 1_555 1_555 1_555 1_555 yes
N(9) Ru(2) N(13) C(61) 124(1) 1_555 1_555 1_555 1_555 yes
N(9) Ru(2) N(13) C(65) -55(1) 1_555 1_555 1_555 1_555 yes
N(9) Ru(2) N(14) C(66) -178.1(3) 1_555 1_555 1_555 1_555 yes
N(9) Ru(2) N(14) C(67) -61.3(3) 1_555 1_555 1_555 1_555 yes
N(9) Ru(2) N(14) C(73) 56.7(3) 1_555 1_555 1_555 1_555 yes
N(9) Ru(2) N(15) C(68) 70.3(3) 1_555 1_555 1_555 1_555 yes
N(9) Ru(2) N(15) C(72) -115.7(3) 1_555 1_555 1_555 1_555 yes
N(9) C(43) C(44) C(45) 0.9(7) 1_555 1_555 1_555 1_555 yes
N(9) C(47) C(46) C(45) 3.3(7) 1_555 1_555 1_555 1_555 yes
N(9) C(47) C(46) C(79) -176.0(5) 1_555 1_555 1_555 1_555 yes
N(9) C(47) C(48) N(10) -15.7(6) 1_555 1_555 1_555 1_555 yes
N(10) Ru(2) N(9) C(43) -172.7(4) 1_555 1_555 1_555 1_555 yes
N(10) Ru(2) N(9) C(47) 1.6(3) 1_555 1_555 1_555 1_555 yes
N(10) Ru(2) N(11) C(50) -10.3(3) 1_555 1_555 1_555 1_555 yes
N(10) Ru(2) N(11) C(54) 153.9(3) 1_555 1_555 1_555 1_555 yes
N(10) Ru(2) N(13) C(61) 70.7(4) 1_555 1_555 1_555 1_555 yes
N(10) Ru(2) N(13) C(65) -109.0(3) 1_555 1_555 1_555 1_555 yes
N(10) Ru(2) N(14) C(66) 99.0(3) 1_555 1_555 1_555 1_555 yes
N(10) Ru(2) N(14) C(67) -144.2(2) 1_555 1_555 1_555 1_555 yes
N(10) Ru(2) N(14) C(73) -26.2(3) 1_555 1_555 1_555 1_555 yes
N(10) Ru(2) N(15) C(68) 164(2) 1_555 1_555 1_555 1_555 yes
N(10) Ru(2) N(15) C(72) -21(2) 1_555 1_555 1_555 1_555 yes
N(10) C(48) C(47) C(46) 169.8(4) 1_555 1_555 1_555 1_555 yes
N(10) C(49) C(50) N(11) 34.9(5) 1_555 1_555 1_555 1_555 yes
N(10) C(49) C(50) C(51) -144.5(4) 1_555 1_555 1_555 1_555 yes
N(10) C(55) C(56) N(12) -67.4(5) 1_555 1_555 1_555 1_555 yes
N(10) C(55) C(56) C(57) 115.0(5) 1_555 1_555 1_555 1_555 yes
N(11) Ru(2) N(9) C(43) -92.9(4) 1_555 1_555 1_555 1_555 yes
N(11) Ru(2) N(9) C(47) 81.4(3) 1_555 1_555 1_555 1_555 yes
N(11) Ru(2) N(10) C(48) -90.8(3) 1_555 1_555 1_555 1_555 yes
N(11) Ru(2) N(10) C(49) 27.4(3) 1_555 1_555 1_555 1_555 yes
N(11) Ru(2) N(10) C(55) 145.1(3) 1_555 1_555 1_555 1_555 yes
N(11) Ru(2) N(13) C(61) -8.7(4) 1_555 1_555 1_555 1_555 yes
N(11) Ru(2) N(13) C(65) 171.5(3) 1_555 1_555 1_555 1_555 yes
N(11) Ru(2) N(14) C(66) -130.4(10) 1_555 1_555 1_555 1_555 yes
N(11) Ru(2) N(14) C(67) -13(1) 1_555 1_555 1_555 1_555 yes
N(11) Ru(2) N(14) C(73) 104(1) 1_555 1_555 1_555 1_555 yes
N(11) Ru(2) N(15) C(68) 151.4(3) 1_555 1_555 1_555 1_555 yes
N(11) Ru(2) N(15) C(72) -34.6(3) 1_555 1_555 1_555 1_555 yes
N(11) C(50) C(51) C(52) -2.5(7) 1_555 1_555 1_555 1_555 yes
N(11) C(50) C(51) C(80) 175.6(4) 1_555 1_555 1_555 1_555 yes
N(11) C(54) C(53) C(52) 0.5(7) 1_555 1_555 1_555 1_555 yes
N(12) C(56) C(57) C(58) 0.2(7) 1_555 1_555 1_555 1_555 yes
N(12) C(56) C(57) C(81) -177.8(4) 1_555 1_555 1_555 1_555 yes
N(12) C(60) C(59) C(58) -1.8(8) 1_555 1_555 1_555 1_555 yes
N(13) Ru(2) N(9) C(43) 133(1) 1_555 1_555 1_555 1_555 yes
N(13) Ru(2) N(9) C(47) -52(1) 1_555 1_555 1_555 1_555 yes
N(13) Ru(2) N(10) C(48) 166.1(3) 1_555 1_555 1_555 1_555 yes
N(13) Ru(2) N(10) C(49) -75.7(3) 1_555 1_555 1_555 1_555 yes
N(13) Ru(2) N(10) C(55) 42.0(3) 1_555 1_555 1_555 1_555 yes
N(13) Ru(2) N(11) C(50) 81.9(3) 1_555 1_555 1_555 1_555 yes
N(13) Ru(2) N(11) C(54) -113.9(3) 1_555 1_555 1_555 1_555 yes
N(13) Ru(2) N(14) C(66) 6.4(3) 1_555 1_555 1_555 1_555 yes
N(13) Ru(2) N(14) C(67) 123.2(3) 1_555 1_555 1_555 1_555 yes
N(13) Ru(2) N(14) C(73) -118.8(3) 1_555 1_555 1_555 1_555 yes
N(13) Ru(2) N(15) C(68) -105.3(3) 1_555 1_555 1_555 1_555 yes
N(13) Ru(2) N(15) C(72) 68.7(3) 1_555 1_555 1_555 1_555 yes
N(13) C(61) C(62) C(63) -2.7(7) 1_555 1_555 1_555 1_555 yes
N(13) C(65) C(64) C(63) -1.2(7) 1_555 1_555 1_555 1_555 yes
N(13) C(65) C(64) C(82) 179.3(4) 1_555 1_555 1_555 1_555 yes
N(13) C(65) C(66) N(14) 6.6(6) 1_555 1_555 1_555 1_555 yes
N(14) Ru(2) N(9) C(43) 81.5(4) 1_555 1_555 1_555 1_555 yes
N(14) Ru(2) N(9) C(47) -104.2(3) 1_555 1_555 1_555 1_555 yes
N(14) Ru(2) N(10) C(48) 83.4(3) 1_555 1_555 1_555 1_555 yes
N(14) Ru(2) N(10) C(49) -158.4(3) 1_555 1_555 1_555 1_555 yes
N(14) Ru(2) N(10) C(55) -40.7(3) 1_555 1_555 1_555 1_555 yes
N(14) Ru(2) N(11) C(50) -142.3(9) 1_555 1_555 1_555 1_555 yes
N(14) Ru(2) N(11) C(54) 21(1) 1_555 1_555 1_555 1_555 yes
N(14) Ru(2) N(13) C(61) 176.5(4) 1_555 1_555 1_555 1_555 yes
N(14) Ru(2) N(13) C(65) -3.2(3) 1_555 1_555 1_555 1_555 yes
N(14) Ru(2) N(15) C(68) -22.8(3) 1_555 1_555 1_555 1_555 yes
N(14) Ru(2) N(15) C(72) 151.2(3) 1_555 1_555 1_555 1_555 yes
N(14) C(66) C(65) C(64) -173.9(4) 1_555 1_555 1_555 1_555 yes
N(14) C(67) C(68) N(15) 30.6(5) 1_555 1_555 1_555 1_555 yes
N(14) C(67) C(68) C(69) -148.7(4) 1_555 1_555 1_555 1_555 yes
N(14) C(73) C(74) N(16) -65.6(5) 1_555 1_555 1_555 1_555 yes
N(14) C(73) C(74) C(75) 119.2(5) 1_555 1_555 1_555 1_555 yes
N(15) Ru(2) N(9) C(43) 4.0(4) 1_555 1_555 1_555 1_555 yes
N(15) Ru(2) N(9) C(47) 178.2(3) 1_555 1_555 1_555 1_555 yes
N(15) Ru(2) N(10) C(48) -104(2) 1_555 1_555 1_555 1_555 yes
N(15) Ru(2) N(10) C(49) 14(2) 1_555 1_555 1_555 1_555 yes
N(15) Ru(2) N(10) C(55) 131(2) 1_555 1_555 1_555 1_555 yes
N(15) Ru(2) N(11) C(50) 169.0(3) 1_555 1_555 1_555 1_555 yes
N(15) Ru(2) N(11) C(54) -26.8(3) 1_555 1_555 1_555 1_555 yes
N(15) Ru(2) N(13) C(61) -106.0(4) 1_555 1_555 1_555 1_555 yes
N(15) Ru(2) N(13) C(65) 74.3(3) 1_555 1_555 1_555 1_555 yes
N(15) Ru(2) N(14) C(66) -80.6(3) 1_555 1_555 1_555 1_555 yes
N(15) Ru(2) N(14) C(67) 36.2(2) 1_555 1_555 1_555 1_555 yes
N(15) Ru(2) N(14) C(73) 154.2(3) 1_555 1_555 1_555 1_555 yes
N(15) C(68) C(69) C(70) -2.5(6) 1_555 1_555 1_555 1_555 yes
N(15) C(68) C(69) C(83) 175.2(4) 1_555 1_555 1_555 1_555 yes
N(15) C(72) C(71) C(70) 2.3(7) 1_555 1_555 1_555 1_555 yes
N(16) C(74) C(75) C(76) -0.9(7) 1_555 1_555 1_555 1_555 yes
N(16) C(74) C(75) C(84) -179.1(4) 1_555 1_555 1_555 1_555 yes
N(16) C(78) C(77) C(76) -1.7(9) 1_555 1_555 1_555 1_555 yes
C(1) N(1) C(5) C(4) 0.6(7) 1_555 1_555 1_555 1_555 yes
C(1) N(1) C(5) C(6) 176.5(4) 1_555 1_555 1_555 1_555 yes
C(1) C(2) C(3) C(4) -0.8(7) 1_555 1_555 1_555 1_555 yes
C(2) C(1) N(1) C(5) -0.4(6) 1_555 1_555 1_555 1_555 yes
C(2) C(3) C(4) C(5) 1.0(7) 1_555 1_555 1_555 1_555 yes
C(2) C(3) C(4) C(37) -177.3(5) 1_555 1_555 1_555 1_555 yes
C(3) C(4) C(5) C(6) -176.7(4) 1_555 1_555 1_555 1_555 yes
C(5) C(6) N(2) C(7) 100.0(4) 1_555 1_555 1_555 1_555 yes
C(5) C(6) N(2) C(13) -143.3(4) 1_555 1_555 1_555 1_555 yes
C(6) N(2) C(7) C(8) -77.1(4) 1_555 1_555 1_555 1_555 yes
C(6) N(2) C(13) C(14) -67.3(5) 1_555 1_555 1_555 1_555 yes
C(6) C(5) C(4) C(37) 1.7(7) 1_555 1_555 1_555 1_555 yes
C(7) N(2) C(13) C(14) 51.3(4) 1_555 1_555 1_555 1_555 yes
C(7) C(8) N(3) C(12) 175.9(4) 1_555 1_555 1_555 1_555 yes
C(7) C(8) C(9) C(10) -178.6(4) 1_555 1_555 1_555 1_555 yes
C(7) C(8) C(9) C(38) 1.5(7) 1_555 1_555 1_555 1_555 yes
C(8) N(3) C(12) C(11) 4.5(6) 1_555 1_555 1_555 1_555 yes
C(8) C(7) N(2) C(13) 164.0(3) 1_555 1_555 1_555 1_555 yes
C(8) C(9) C(10) C(11) 0.8(7) 1_555 1_555 1_555 1_555 yes
C(9) C(8) N(3) C(12) -4.9(6) 1_555 1_555 1_555 1_555 yes
C(9) C(10) C(11) C(12) -1.1(7) 1_555 1_555 1_555 1_555 yes
C(11) C(10) C(9) C(38) -179.3(5) 1_555 1_555 1_555 1_555 yes
C(13) C(14) N(4) C(18) -179.3(4) 1_555 1_555 1_555 1_555 yes
C(13) C(14) C(15) C(16) 179.8(4) 1_555 1_555 1_555 1_555 yes
C(13) C(14) C(15) C(39) -1.5(7) 1_555 1_555 1_555 1_555 yes
C(14) N(4) C(18) C(17) -0.9(7) 1_555 1_555 1_555 1_555 yes
C(14) C(15) C(16) C(17) 0.1(7) 1_555 1_555 1_555 1_555 yes
C(15) C(14) N(4) C(18) 2.4(7) 1_555 1_555 1_555 1_555 yes
C(15) C(16) C(17) C(18) 1.3(7) 1_555 1_555 1_555 1_555 yes
C(17) C(16) C(15) C(39) -178.7(5) 1_555 1_555 1_555 1_555 yes
C(19) N(5) C(23) C(22) -0.5(6) 1_555 1_555 1_555 1_555 yes
C(19) N(5) C(23) C(24) 173.6(4) 1_555 1_555 1_555 1_555 yes
C(19) C(20) C(21) C(22) -1.6(7) 1_555 1_555 1_555 1_555 yes
C(20) C(19) N(5) C(23) -2.0(6) 1_555 1_555 1_555 1_555 yes
C(20) C(21) C(22) C(23) -0.7(7) 1_555 1_555 1_555 1_555 yes
C(20) C(21) C(22) C(40) -179.6(5) 1_555 1_555 1_555 1_555 yes
C(21) C(22) C(23) C(24) -172.1(4) 1_555 1_555 1_555 1_555 yes
C(23) C(24) N(6) C(25) 101.3(4) 1_555 1_555 1_555 1_555 yes
C(23) C(24) N(6) C(31) -138.1(4) 1_555 1_555 1_555 1_555 yes
C(24) N(6) C(25) C(26) -76.6(4) 1_555 1_555 1_555 1_555 yes
C(24) N(6) C(31) C(32) -61.8(5) 1_555 1_555 1_555 1_555 yes
C(24) C(23) C(22) C(40) 6.8(6) 1_555 1_555 1_555 1_555 yes
C(25) N(6) C(31) C(32) 60.8(4) 1_555 1_555 1_555 1_555 yes
C(25) C(26) N(7) C(30) 175.4(4) 1_555 1_555 1_555 1_555 yes
C(25) C(26) C(27) C(28) 179.8(4) 1_555 1_555 1_555 1_555 yes
C(25) C(26) C(27) C(41) 0.5(6) 1_555 1_555 1_555 1_555 yes
C(26) N(7) C(30) C(29) 5.8(6) 1_555 1_555 1_555 1_555 yes
C(26) C(25) N(6) C(31) 159.8(3) 1_555 1_555 1_555 1_555 yes
C(26) C(27) C(28) C(29) 3.9(6) 1_555 1_555 1_555 1_555 yes
C(27) C(26) N(7) C(30) -5.2(6) 1_555 1_555 1_555 1_555 yes
C(27) C(28) C(29) C(30) -3.4(7) 1_555 1_555 1_555 1_555 yes
C(29) C(28) C(27) C(41) -176.8(4) 1_555 1_555 1_555 1_555 yes
C(31) C(32) N(8) C(36) 173.2(4) 1_555 1_555 1_555 1_555 yes
C(31) C(32) C(33) C(34) -173.2(4) 1_555 1_555 1_555 1_555 yes
C(31) C(32) C(33) C(42) 7.0(7) 1_555 1_555 1_555 1_555 yes
C(32) N(8) C(36) C(35) 0.6(7) 1_555 1_555 1_555 1_555 yes
C(32) C(33) C(34) C(35) -0.5(7) 1_555 1_555 1_555 1_555 yes
C(33) C(32) N(8) C(36) -3.0(6) 1_555 1_555 1_555 1_555 yes
C(33) C(34) C(35) C(36) -1.7(8) 1_555 1_555 1_555 1_555 yes
C(35) C(34) C(33) C(42) 179.4(5) 1_555 1_555 1_555 1_555 yes
C(43) N(9) C(47) C(46) -3.6(6) 1_555 1_555 1_555 1_555 yes
C(43) N(9) C(47) C(48) -178.1(4) 1_555 1_555 1_555 1_555 yes
C(43) C(44) C(45) C(46) -1.3(7) 1_555 1_555 1_555 1_555 yes
C(44) C(43) N(9) C(47) 1.5(6) 1_555 1_555 1_555 1_555 yes
C(44) C(45) C(46) C(47) -0.7(8) 1_555 1_555 1_555 1_555 yes
C(44) C(45) C(46) C(79) 178.5(5) 1_555 1_555 1_555 1_555 yes
C(45) C(46) C(47) C(48) 177.5(4) 1_555 1_555 1_555 1_555 yes
C(47) C(48) N(10) C(49) -99.9(4) 1_555 1_555 1_555 1_555 yes
C(47) C(48) N(10) C(55) 143.0(4) 1_555 1_555 1_555 1_555 yes
C(48) N(10) C(49) C(50) 76.8(4) 1_555 1_555 1_555 1_555 yes
C(48) N(10) C(55) C(56) 64.8(5) 1_555 1_555 1_555 1_555 yes
C(48) C(47) C(46) C(79) -1.7(7) 1_555 1_555 1_555 1_555 yes
C(49) N(10) C(55) C(56) -54.5(5) 1_555 1_555 1_555 1_555 yes
C(49) C(50) N(11) C(54) -175.3(4) 1_555 1_555 1_555 1_555 yes
C(49) C(50) C(51) C(52) 176.8(4) 1_555 1_555 1_555 1_555 yes
C(49) C(50) C(51) C(80) -5.1(7) 1_555 1_555 1_555 1_555 yes
C(50) N(11) C(54) C(53) -3.0(6) 1_555 1_555 1_555 1_555 yes
C(50) C(49) N(10) C(55) -164.1(3) 1_555 1_555 1_555 1_555 yes
C(50) C(51) C(52) C(53) -0.2(7) 1_555 1_555 1_555 1_555 yes
C(51) C(50) N(11) C(54) 4.1(6) 1_555 1_555 1_555 1_555 yes
C(51) C(52) C(53) C(54) 1.1(7) 1_555 1_555 1_555 1_555 yes
C(53) C(52) C(51) C(80) -178.3(4) 1_555 1_555 1_555 1_555 yes
C(55) C(56) N(12) C(60) -178.6(4) 1_555 1_555 1_555 1_555 yes
C(55) C(56) C(57) C(58) 177.6(4) 1_555 1_555 1_555 1_555 yes
C(55) C(56) C(57) C(81) -0.4(7) 1_555 1_555 1_555 1_555 yes
C(56) N(12) C(60) C(59) 1.9(7) 1_555 1_555 1_555 1_555 yes
C(56) C(57) C(58) C(59) -0.1(7) 1_555 1_555 1_555 1_555 yes
C(57) C(56) N(12) C(60) -1.0(7) 1_555 1_555 1_555 1_555 yes
C(57) C(58) C(59) C(60) 0.9(7) 1_555 1_555 1_555 1_555 yes
C(59) C(58) C(57) C(81) 177.9(5) 1_555 1_555 1_555 1_555 yes
C(61) N(13) C(65) C(64) -0.1(6) 1_555 1_555 1_555 1_555 yes
C(61) N(13) C(65) C(66) 179.3(4) 1_555 1_555 1_555 1_555 yes
C(61) C(62) C(63) C(64) 1.3(8) 1_555 1_555 1_555 1_555 yes
C(62) C(61) N(13) C(65) 2.1(7) 1_555 1_555 1_555 1_555 yes
C(62) C(63) C(64) C(65) 0.5(7) 1_555 1_555 1_555 1_555 yes
C(62) C(63) C(64) C(82) 180.0(5) 1_555 1_555 1_555 1_555 yes
C(63) C(64) C(65) C(66) 179.4(4) 1_555 1_555 1_555 1_555 yes
C(65) C(66) N(14) C(67) -122.2(4) 1_555 1_555 1_555 1_555 yes
C(65) C(66) N(14) C(73) 116.8(4) 1_555 1_555 1_555 1_555 yes
C(66) N(14) C(67) C(68) 71.5(4) 1_555 1_555 1_555 1_555 yes
C(66) N(14) C(73) C(74) 79.4(5) 1_555 1_555 1_555 1_555 yes
C(66) C(65) C(64) C(82) -0.1(6) 1_555 1_555 1_555 1_555 yes
C(67) N(14) C(73) C(74) -41.6(5) 1_555 1_555 1_555 1_555 yes
C(67) C(68) N(15) C(72) -172.3(4) 1_555 1_555 1_555 1_555 yes
C(67) C(68) C(69) C(70) 176.7(4) 1_555 1_555 1_555 1_555 yes
C(67) C(68) C(69) C(83) -5.6(7) 1_555 1_555 1_555 1_555 yes
C(68) N(15) C(72) C(71) -6.9(6) 1_555 1_555 1_555 1_555 yes
C(68) C(67) N(14) C(73) -165.8(3) 1_555 1_555 1_555 1_555 yes
C(68) C(69) C(70) C(71) -2.3(7) 1_555 1_555 1_555 1_555 yes
C(69) C(68) N(15) C(72) 7.0(6) 1_555 1_555 1_555 1_555 yes
C(69) C(70) C(71) C(72) 2.4(7) 1_555 1_555 1_555 1_555 yes
C(71) C(70) C(69) C(83) -180.0(4) 1_555 1_555 1_555 1_555 yes
C(73) C(74) N(16) C(78) -175.7(4) 1_555 1_555 1_555 1_555 yes
C(73) C(74) C(75) C(76) 173.8(4) 1_555 1_555 1_555 1_555 yes
C(73) C(74) C(75) C(84) -4.3(7) 1_555 1_555 1_555 1_555 yes
C(74) N(16) C(78) C(77) 2.0(8) 1_555 1_555 1_555 1_555 yes
C(74) C(75) C(76) C(77) 1.3(7) 1_555 1_555 1_555 1_555 yes
C(75) C(74) N(16) C(78) -0.7(7) 1_555 1_555 1_555 1_555 yes
C(75) C(76) C(77) C(78) -0.1(8) 1_555 1_555 1_555 1_555 yes
C(77) C(76) C(75) C(84) 179.5(5) 1_555 1_555 1_555 1_555 yes
